data_1549761
loop_
_publ_author_name
'Homberg, Alexandre'
'Brun, Elodie'
'Zinna, Francesco'
'Pascal, Simon'
'G\'orecki, Marcin'
'Monnier, Luc'
'Besnard, C\'eline'
'Pescitelli, Gennaro'
'Di Bari, Lorenzo'
'Lacour, J\'er\^ome'

_publ_section_title
;
 Combined reversible switching of ECD and quenching of CPL with chiral
 fluorescent macrocycles.
;
_journal_issue 35
_journal_name_full 'Chemical science'
_journal_page_first 7043
_journal_page_last 7052
_journal_paper_doi 10.1039/c8sc02935k
_journal_volume 9
_journal_year 2018
_chemical_formula_moiety 'C48 H42 N2 O8, 0.25(C H2 Cl2), H2 O'
_chemical_formula_sum 'C48.25 H44.5 Cl0.5 N2 O9'
_chemical_formula_weight 814.08
_space_group_IT_number 2
_space_group_name_Hall '-P 1'
_space_group_name_H-M_alt 'P -1'
_symmetry_cell_setting triclinic
_symmetry_space_group_name_Hall '-P 1'
_symmetry_space_group_name_H-M 'P -1'
_atom_sites_solution_hydrogens geom
_atom_sites_solution_primary direct
_atom_sites_solution_secondary difmap
_audit_block_doi 10.5517/cc1430s1
_audit_creation_method SHELXL-97
_audit_update_record
;
2015-01-26 deposited with the CCDC.
2018-07-31 downloaded from the CCDC.
;
_cell_angle_alpha 71.0350(10)
_cell_angle_beta 82.9750(10)
_cell_angle_gamma 82.2710(10)
_cell_formula_units_Z 8
_cell_length_a 14.0049(2)
_cell_length_b 23.6564(3)
_cell_length_c 26.0431(4)
_cell_measurement_reflns_used 48914
_cell_measurement_temperature 180(2)
_cell_measurement_theta_max 73.2359
_cell_measurement_theta_min 3.0678
_cell_volume 8057.2(2)
_computing_cell_refinement
;
CrysAlisPro, Agilent Technologies,
Version 1.171.35.11 (release 16-05-2011 CrysAlis171 .NET)
(compiled May 16 2011,17:55:39)
;
_computing_data_collection
;
CrysAlisPro, Agilent Technologies,
Version 1.171.35.11 (release 16-05-2011 CrysAlis171 .NET)
(compiled May 16 2011,17:55:39)
;
_computing_data_reduction
;
CrysAlisPro, Agilent Technologies,
Version 1.171.35.11 (release 16-05-2011 CrysAlis171 .NET)
(compiled May 16 2011,17:55:39)
;
_computing_molecular_graphics 'Ortep 3 (Farrugia, 1997)'
_computing_publication_material ShelX_Acta
_computing_structure_refinement 'SHELXL-97 (Sheldrick, 2008)'
_computing_structure_solution 'SIR97 (Altomare, 1999)'
_diffrn_ambient_temperature 180(2)
_diffrn_detector_area_resol_mean 10.4679
_diffrn_measured_fraction_theta_full 1.000
_diffrn_measured_fraction_theta_max 0.986
_diffrn_measurement_device_type 'SuperNova, Dual, Cu at zero, Atlas'
_diffrn_measurement_method '\w scans'
_diffrn_radiation_monochromator mirror
_diffrn_radiation_source 'SuperNova (Cu) X-ray Source'
_diffrn_radiation_type CuK\a
_diffrn_radiation_wavelength 1.54184
_diffrn_reflns_av_R_equivalents 0.0316
_diffrn_reflns_av_sigmaI/netI 0.0231
_diffrn_reflns_limit_h_max 17
_diffrn_reflns_limit_h_min -17
_diffrn_reflns_limit_k_max 29
_diffrn_reflns_limit_k_min -29
_diffrn_reflns_limit_l_max 32
_diffrn_reflns_limit_l_min -31
_diffrn_reflns_number 137062
_diffrn_reflns_theta_full 67.50
_diffrn_reflns_theta_max 73.39
_diffrn_reflns_theta_min 3.07
_exptl_absorpt_coefficient_mu 1.049
_exptl_absorpt_correction_T_max 0.951
_exptl_absorpt_correction_T_min 0.832
_exptl_absorpt_correction_type analytical
_exptl_absorpt_process_details
;
CrysAlisPro, Agilent Technologies,
Version 1.171.35.11 (release 16-05-2011 CrysAlis171 .NET)
(compiled May 16 2011,17:55:39)
Analytical numeric absorption correction using a multifaceted crystal
            model based on expressions derived by R.C. Clark & J.S. Reid.
(Clark, R. C. & Reid, J. S. (1995). Acta Cryst. A51, 887-897)
;
_exptl_crystal_colour colorless
_exptl_crystal_density_diffrn 1.342
_exptl_crystal_density_method 'not measured'
_exptl_crystal_description plate
_exptl_crystal_F_000 3428
_exptl_crystal_size_max 0.2274
_exptl_crystal_size_mid 0.1398
_exptl_crystal_size_min 0.0497
_refine_diff_density_max 2.102
_refine_diff_density_min -1.243
_refine_diff_density_rms 0.050
_refine_ls_extinction_method none
_refine_ls_goodness_of_fit_ref 0.996
_refine_ls_hydrogen_treatment constr
_refine_ls_matrix_type full
_refine_ls_number_parameters 2164
_refine_ls_number_reflns 31950
_refine_ls_number_restraints 0
_refine_ls_restrained_S_all 0.996
_refine_ls_R_factor_all 0.0691
_refine_ls_R_factor_gt 0.0533
_refine_ls_shift/su_max 0.004
_refine_ls_shift/su_mean 0.000
_refine_ls_structure_factor_coef Fsqd
_refine_ls_weighting_details 'calc w=1/[\s^2^(Fo^2^)+(0.0954P)^2^+4.2996P] where P=(Fo^2^+2Fc^2^)/3'
_refine_ls_weighting_scheme calc
_refine_ls_wR_factor_gt 0.1522
_refine_ls_wR_factor_ref 0.1677
_reflns_number_gt 25045
_reflns_number_total 31950
_reflns_threshold_expression >2sigma(I)
_cod_data_source_file c8sc02935k2.cif
_cod_data_source_block mv363_abs
_cod_depositor_comments
;

2019-02-18
Z value and formula fixed to values more according to usual
chemical conventions.                 miguel

 Adding full bibliography for 1549761--1549762.cif.
;
_cod_original_formula_moiety '4(C48 H42 N2 O8), C H2 Cl2, 4(H2 O)'
_cod_original_formula_sum 'C193 H178 Cl2 N8 O36'
_cod_original_formula_units_Z 2
_cod_original_formula_weight 3256.33
_cod_database_code 1549761

loop_
_symmetry_equiv_pos_as_xyz
'x, y, z'
'-x, -y, -z'

loop_
_atom_site_label
_atom_site_type_symbol
_atom_site_fract_x
_atom_site_fract_y
_atom_site_fract_z
_atom_site_U_iso_or_equiv
_atom_site_adp_type
_atom_site_occupancy
_atom_site_symmetry_multiplicity
_atom_site_calc_flag
_atom_site_refinement_flags
C1 C 0.91305(19) 0.62747(12) 0.27116(10) 0.0508(6) Uani 1 1 d .
H1 H 0.9817 0.6248 0.2666 0.061 Uiso 1 1 calc R
C2 C 0.64012(15) 0.50556(9) 0.22875(8) 0.0338(4) Uani 1 1 d .
C3 C 0.64191(16) 0.56238(10) 0.19053(9) 0.0397(5) Uani 1 1 d .
H3 H 0.5828 0.5850 0.1786 0.048 Uiso 1 1 calc R
C4 C 0.72821(16) 0.58643(9) 0.16959(9) 0.0390(5) Uani 1 1 d .
H4 H 0.7276 0.6254 0.1435 0.047 Uiso 1 1 calc R
C5 C 0.81633(15) 0.55453(9) 0.18613(8) 0.0331(4) Uani 1 1 d .
C6 C 0.90750(16) 0.57839(9) 0.16553(8) 0.0375(4) Uani 1 1 d .
H6 H 0.9085 0.6174 0.1397 0.045 Uiso 1 1 calc R
C7 C 0.99151(16) 0.54651(10) 0.18218(9) 0.0393(5) Uani 1 1 d .
H7 H 1.0506 0.5634 0.1677 0.047 Uiso 1 1 calc R
C8 C 0.99349(15) 0.48753(9) 0.22136(8) 0.0349(4) Uani 1 1 d .
C9 C 1.07947(16) 0.45476(11) 0.23992(10) 0.0433(5) Uani 1 1 d .
H9 H 1.1390 0.4713 0.2260 0.052 Uiso 1 1 calc R
C10 C 1.07953(17) 0.39840(11) 0.27842(10) 0.0470(5) Uani 1 1 d .
H10 H 1.1390 0.3769 0.2909 0.056 Uiso 1 1 calc R
C11 C 0.99366(16) 0.37301(10) 0.29899(9) 0.0416(5) Uani 1 1 d .
H11 H 0.9948 0.3343 0.3254 0.050 Uiso 1 1 calc R
C12 C 0.90526(15) 0.40403(9) 0.28117(8) 0.0343(4) Uani 1 1 d .
C13 C 0.81461(15) 0.37966(9) 0.30055(9) 0.0370(4) Uani 1 1 d .
H13 H 0.8140 0.3404 0.3260 0.044 Uiso 1 1 calc R
C14 C 0.73011(15) 0.41082(9) 0.28374(8) 0.0350(4) Uani 1 1 d .
H14 H 0.6716 0.3928 0.2972 0.042 Uiso 1 1 calc R
C15 C 0.72656(14) 0.47070(9) 0.24595(8) 0.0307(4) Uani 1 1 d .
C16 C 0.81571(14) 0.49588(8) 0.22458(7) 0.0298(4) Uani 1 1 d .
C17 C 0.90470(14) 0.46241(9) 0.24214(8) 0.0306(4) Uani 1 1 d .
C18 C 0.47060(15) 0.49243(9) 0.22496(9) 0.0365(4) Uani 1 1 d .
C20 C 0.38010(15) 0.46879(10) 0.26084(9) 0.0381(4) Uani 1 1 d .
H20 H 0.3215 0.4912 0.2423 0.046 Uiso 1 1 calc R
C22 C 0.29657(16) 0.46641(13) 0.34696(10) 0.0513(6) Uani 1 1 d .
H22C H 0.2905 0.4228 0.3574 0.062 Uiso 1 1 calc R
H22D H 0.2378 0.4886 0.3295 0.062 Uiso 1 1 calc R
C23 C 0.3079(2) 0.48362(16) 0.39613(12) 0.0651(8) Uani 1 1 d .
H23C H 0.3277 0.5248 0.3847 0.078 Uiso 1 1 calc R
H23D H 0.2454 0.4831 0.4185 0.078 Uiso 1 1 calc R
C25 C 0.3923(2) 0.45929(15) 0.47408(11) 0.0595(7) Uani 1 1 d .
H25C H 0.3291 0.4702 0.4918 0.071 Uiso 1 1 calc R
H25D H 0.4303 0.4944 0.4630 0.071 Uiso 1 1 calc R
C26 C 0.4448(2) 0.40713(14) 0.51242(11) 0.0573(7) Uani 1 1 d .
H26C H 0.4463 0.4147 0.5475 0.069 Uiso 1 1 calc R
H26D H 0.4111 0.3708 0.5195 0.069 Uiso 1 1 calc R
C28 C 0.5993(2) 0.35139(11) 0.51993(10) 0.0499(6) Uani 1 1 d .
C29 C 0.5803(3) 0.31876(13) 0.57150(11) 0.0640(7) Uani 1 1 d .
H29A H 0.5208 0.3270 0.5908 0.077 Uiso 1 1 calc R
H29B H 0.6263 0.2872 0.5891 0.077 Uiso 1 1 calc R
C30 C 0.69197(19) 0.34102(11) 0.48695(10) 0.0492(6) Uani 1 1 d .
H30 H 0.7347 0.3083 0.5109 0.059 Uiso 1 1 calc R
C32 C 0.64610(17) 0.26588(10) 0.45324(9) 0.0430(5) Uani 1 1 d .
H32C H 0.5782 0.2657 0.4692 0.052 Uiso 1 1 calc R
H32D H 0.6871 0.2357 0.4797 0.052 Uiso 1 1 calc R
C33 C 0.65451(16) 0.25180(9) 0.40063(9) 0.0408(5) Uani 1 1 d .
H33C H 0.7222 0.2544 0.3845 0.049 Uiso 1 1 calc R
H33D H 0.6399 0.2099 0.4085 0.049 Uiso 1 1 calc R
C35 C 0.49395(16) 0.27671(11) 0.37212(10) 0.0452(5) Uani 1 1 d .
H35C H 0.4619 0.2917 0.4019 0.054 Uiso 1 1 calc R
H35D H 0.4922 0.2326 0.3839 0.054 Uiso 1 1 calc R
C36 C 0.44147(16) 0.30517(10) 0.32192(9) 0.0416(5) Uani 1 1 d .
H36C H 0.4768 0.2931 0.2912 0.050 Uiso 1 1 calc R
H36D H 0.3759 0.2917 0.3280 0.050 Uiso 1 1 calc R
C38 C 0.38000(15) 0.40229(10) 0.26803(9) 0.0380(4) Uani 1 1 d .
C39 C 0.33556(16) 0.38252(12) 0.23627(10) 0.0452(5) Uani 1 1 d .
H39A H 0.3400 0.3407 0.2412 0.054 Uiso 1 1 calc R
H39B H 0.2991 0.4101 0.2085 0.054 Uiso 1 1 calc R
C40 C 0.74517(18) 0.39808(12) 0.46532(10) 0.0489(5) Uani 1 1 d .
C43 C 0.76998(16) 0.48419(10) 0.38309(9) 0.0381(4) Uani 1 1 d .
C44 C 0.87022(17) 0.48094(11) 0.37749(10) 0.0455(5) Uani 1 1 d .
H44 H 0.9068 0.4462 0.3987 0.055 Uiso 1 1 calc R
C45 C 0.91707(16) 0.52726(11) 0.34171(10) 0.0465(5) Uani 1 1 d .
H45 H 0.9857 0.5241 0.3386 0.056 Uiso 1 1 calc R
C46 C 0.86621(16) 0.57892(10) 0.30979(9) 0.0413(5) Uani 1 1 d .
C47 C 0.8615(2) 0.67658(12) 0.24135(10) 0.0542(6) Uani 1 1 d .
H47 H 0.8950 0.7076 0.2156 0.065 Uiso 1 1 calc R
C48 C 0.7581(2) 0.68400(10) 0.24694(9) 0.0472(5) Uani 1 1 d .
C49 C 0.7040(2) 0.73549(12) 0.21764(11) 0.0612(7) Uani 1 1 d .
H49 H 0.7359 0.7671 0.1918 0.073 Uiso 1 1 calc R
C50 C 0.6047(3) 0.74117(12) 0.22562(12) 0.0648(8) Uani 1 1 d .
H50 H 0.5691 0.7771 0.2057 0.078 Uiso 1 1 calc R
C51 C 0.5559(2) 0.69574(12) 0.26203(11) 0.0568(6) Uani 1 1 d .
H51 H 0.4873 0.7005 0.2668 0.068 Uiso 1 1 calc R
C52 C 0.60721(18) 0.64213(10) 0.29232(9) 0.0437(5) Uani 1 1 d .
C53 C 0.55955(17) 0.59401(11) 0.33023(10) 0.0447(5) Uani 1 1 d .
H53 H 0.4909 0.5976 0.3351 0.054 Uiso 1 1 calc R
C54 C 0.61059(16) 0.54288(10) 0.35962(9) 0.0414(5) Uani 1 1 d .
H54 H 0.5768 0.5115 0.3846 0.050 Uiso 1 1 calc R
C55 C 0.71426(15) 0.53551(9) 0.35350(8) 0.0340(4) Uani 1 1 d .
C56 C 0.76271(16) 0.58334(9) 0.31587(8) 0.0355(4) Uani 1 1 d .
C57 C 0.70899(17) 0.63629(10) 0.28500(9) 0.0398(5) Uani 1 1 d .
N1 N 0.55017(12) 0.48340(8) 0.25238(7) 0.0370(4) Uani 1 1 d .
H1A H 0.5460 0.4624 0.2872 0.044 Uiso 1 1 calc R
N42 N 0.72260(15) 0.43374(8) 0.41614(8) 0.0454(4) Uani 1 1 d .
H42 H 0.6735 0.4251 0.4029 0.055 Uiso 1 1 calc R
O19 O 0.46783(11) 0.51478(7) 0.17566(6) 0.0447(4) Uani 1 1 d .
O21 O 0.38026(10) 0.48121(7) 0.31038(6) 0.0410(3) Uani 1 1 d .
O24 O 0.37807(13) 0.44305(9) 0.42693(8) 0.0590(5) Uani 1 1 d .
O27 O 0.54102(13) 0.39783(8) 0.48932(7) 0.0527(4) Uani 1 1 d .
O31 O 0.67776(12) 0.32420(7) 0.44085(6) 0.0459(4) Uani 1 1 d .
O34 O 0.59176(11) 0.29068(6) 0.36117(6) 0.0410(3) Uani 1 1 d .
O37 O 0.43465(12) 0.36873(7) 0.30932(6) 0.0436(3) Uani 1 1 d .
O41 O 0.80164(18) 0.40746(12) 0.49310(8) 0.0857(8) Uani 1 1 d .
C2B C 0.18670(15) 0.08934(9) 0.20522(8) 0.0357(4) Uani 1 1 d .
C3B C 0.08659(16) 0.08830(11) 0.20801(9) 0.0426(5) Uani 1 1 d .
H3B H 0.0494 0.1192 0.1829 0.051 Uiso 1 1 calc R
C4B C 0.04131(15) 0.04286(11) 0.24677(10) 0.0431(5) Uani 1 1 d .
H4B H -0.0270 0.0435 0.2485 0.052 Uiso 1 1 calc R
C5B C 0.09356(15) -0.00413(10) 0.28357(9) 0.0376(4) Uani 1 1 d .
C6B C 0.04930(16) -0.05363(11) 0.32283(10) 0.0430(5) Uani 1 1 d .
H6B H -0.0187 -0.0544 0.3247 0.052 Uiso 1 1 calc R
C7B C 0.10196(17) -0.09910(10) 0.35715(9) 0.0434(5) Uani 1 1 d .
H7B H 0.0703 -0.1311 0.3827 0.052 Uiso 1 1 calc R
C8B C 0.20499(16) -0.10010(10) 0.35577(9) 0.0383(4) Uani 1 1 d .
C9B C 0.26125(19) -0.14727(10) 0.38997(9) 0.0474(5) Uani 1 1 d .
H9B H 0.2308 -0.1797 0.4156 0.057 Uiso 1 1 calc R
C10B C 0.36017(19) -0.14754(11) 0.38715(10) 0.0480(5) Uani 1 1 d .
H10B H 0.3973 -0.1804 0.4103 0.058 Uiso 1 1 calc R
C11B C 0.40594(17) -0.09996(10) 0.35050(9) 0.0420(5) Uani 1 1 d .
H11B H 0.4742 -0.1005 0.3490 0.050 Uiso 1 1 calc R
C12B C 0.35272(15) -0.05133(9) 0.31585(8) 0.0342(4) Uani 1 1 d .
C13B C 0.39662(14) -0.00111(9) 0.27819(8) 0.0350(4) Uani 1 1 d .
H13B H 0.4641 0.0004 0.2778 0.042 Uiso 1 1 calc R
C14B C 0.34509(14) 0.04406(9) 0.24320(8) 0.0339(4) Uani 1 1 d .
H14B H 0.3771 0.0764 0.2185 0.041 Uiso 1 1 calc R
C15B C 0.24226(14) 0.04428(9) 0.24253(8) 0.0313(4) Uani 1 1 d .
C16B C 0.19547(14) -0.00329(9) 0.28139(8) 0.0317(4) Uani 1 1 d .
C17B C 0.25104(15) -0.05115(9) 0.31777(8) 0.0326(4) Uani 1 1 d .
C18B C 0.20115(16) 0.19294(10) 0.14674(9) 0.0401(5) Uani 1 1 d .
C20B C 0.26039(17) 0.23230(9) 0.09795(9) 0.0409(5) Uani 1 1 d .
H20B H 0.2159 0.2665 0.0771 0.049 Uiso 1 1 calc R
C22B C 0.3505(2) 0.22837(10) 0.01468(9) 0.0480(5) Uani 1 1 d .
H22E H 0.4077 0.2431 0.0231 0.058 Uiso 1 1 calc R
H22F H 0.3092 0.2633 -0.0067 0.058 Uiso 1 1 calc R
C23B C 0.38175(19) 0.18552(11) -0.01728(9) 0.0475(5) Uani 1 1 d .
H23E H 0.3265 0.1642 -0.0187 0.057 Uiso 1 1 calc R
H23F H 0.4044 0.2079 -0.0551 0.057 Uiso 1 1 calc R
C25B C 0.48849(19) 0.10044(10) -0.01945(9) 0.0465(5) Uani 1 1 d .
H25E H 0.4907 0.1205 -0.0593 0.056 Uiso 1 1 calc R
H25F H 0.4420 0.0698 -0.0096 0.056 Uiso 1 1 calc R
C26B C 0.58701(18) 0.07080(11) -0.00382(9) 0.0461(5) Uani 1 1 d .
H26E H 0.6125 0.0449 -0.0266 0.055 Uiso 1 1 calc R
H26F H 0.6320 0.1017 -0.0099 0.055 Uiso 1 1 calc R
C28B C 0.66485(16) 0.00566(10) 0.07272(9) 0.0397(5) Uani 1 1 d .
C29B C 0.74853(18) -0.00024(12) 0.04443(11) 0.0517(6) Uani 1 1 d .
H29D H 0.7538 0.0172 0.0059 0.062 Uiso 1 1 calc R
H29E H 0.8034 -0.0219 0.0626 0.062 Uiso 1 1 calc R
C30B C 0.65038(15) -0.02132(10) 0.13388(9) 0.0389(5) Uani 1 1 d .
H30B H 0.7132 -0.0428 0.1476 0.047 Uiso 1 1 calc R
C32B C 0.68817(16) 0.06174(11) 0.15962(10) 0.0432(5) Uani 1 1 d .
H32E H 0.6975 0.0908 0.1227 0.052 Uiso 1 1 calc R
H32F H 0.7511 0.0385 0.1696 0.052 Uiso 1 1 calc R
C33B C 0.65010(16) 0.09433(10) 0.20009(10) 0.0419(5) Uani 1 1 d .
H33E H 0.6369 0.0642 0.2361 0.050 Uiso 1 1 calc R
H33F H 0.7011 0.1177 0.2036 0.050 Uiso 1 1 calc R
C35B C 0.58208(18) 0.18958(11) 0.14560(10) 0.0487(5) Uani 1 1 d .
H35E H 0.5932 0.1837 0.1093 0.058 Uiso 1 1 calc R
H35F H 0.6407 0.2041 0.1526 0.058 Uiso 1 1 calc R
C36B C 0.49699(17) 0.23506(10) 0.14630(10) 0.0443(5) Uani 1 1 d .
H36E H 0.4821 0.2384 0.1834 0.053 Uiso 1 1 calc R
H36F H 0.5118 0.2749 0.1211 0.053 Uiso 1 1 calc R
C38B C 0.33757(17) 0.25789(9) 0.11747(9) 0.0415(5) Uani 1 1 d .
C39B C 0.3260(2) 0.31220(10) 0.12311(10) 0.0499(6) Uani 1 1 d .
H39C H 0.3754 0.3255 0.1370 0.060 Uiso 1 1 calc R
H39D H 0.2683 0.3378 0.1132 0.060 Uiso 1 1 calc R
C40B C 0.57481(16) -0.06652(9) 0.14997(9) 0.0385(4) Uani 1 1 d .
C43B C 0.40187(17) -0.07435(9) 0.17944(9) 0.0407(5) Uani 1 1 d .
C44B C 0.4044(2) -0.12738(11) 0.22293(10) 0.0495(6) Uani 1 1 d .
H44B H 0.4642 -0.1455 0.2375 0.059 Uiso 1 1 calc R
C45B C 0.3197(2) -0.15402(11) 0.24524(10) 0.0537(6) Uani 1 1 d .
H45B H 0.3227 -0.1908 0.2744 0.064 Uiso 1 1 calc R
C46B C 0.23051(19) -0.12799(11) 0.22579(9) 0.0471(5) Uani 1 1 d .
C47B C 0.0550(2) -0.12472(15) 0.22886(13) 0.0661(8) Uani 1 1 d .
H47B H -0.0033 -0.1415 0.2456 0.079 Uiso 1 1 calc R
C48B C 0.05059(19) -0.07174(13) 0.18381(13) 0.0587(7) Uani 1 1 d .
C49B C -0.0371(2) -0.04160(18) 0.16224(17) 0.0775(11) Uani 1 1 d .
H49B H -0.0963 -0.0574 0.1786 0.093 Uiso 1 1 calc R
C50B C -0.0388(2) 0.00948(19) 0.11860(18) 0.0823(10) Uani 1 1 d .
H50B H -0.0988 0.0289 0.1051 0.099 Uiso 1 1 calc R
C51B C 0.0454(2) 0.03284(16) 0.09420(15) 0.0694(8) Uani 1 1 d .
H51B H 0.0434 0.0678 0.0632 0.083 Uiso 1 1 calc R
C52B C 0.13506(18) 0.00615(12) 0.11412(11) 0.0502(6) Uani 1 1 d .
C53B C 0.22324(19) 0.03036(11) 0.09003(11) 0.0504(6) Uani 1 1 d .
H53B H 0.2222 0.0653 0.0590 0.061 Uiso 1 1 calc R
C54B C 0.30838(17) 0.00498(10) 0.11015(10) 0.0436(5) Uani 1 1 d .
H54B H 0.3659 0.0226 0.0930 0.052 Uiso 1 1 calc R
C55B C 0.31459(16) -0.04813(9) 0.15696(9) 0.0373(4) Uani 1 1 d .
C56B C 0.22782(16) -0.07455(10) 0.18105(9) 0.0396(5) Uani 1 1 d .
C57B C 0.13807(16) -0.04670(11) 0.15940(10) 0.0461(5) Uani 1 1 d .
C270 C 0.1397(2) -0.15244(13) 0.24899(11) 0.0609(8) Uani 1 1 d .
H270 H 0.1396 -0.1885 0.2788 0.073 Uiso 1 1 calc R
N1B N 0.23404(13) 0.13417(8) 0.16332(7) 0.0396(4) Uani 1 1 d .
H1B H 0.2886 0.1228 0.1470 0.048 Uiso 1 1 calc R
N42B N 0.48499(14) -0.04273(8) 0.15948(9) 0.0472(5) Uani 1 1 d .
H42B H 0.4764 -0.0035 0.1527 0.057 Uiso 1 1 calc R
O19B O 0.13189(13) 0.21596(8) 0.16892(8) 0.0546(4) Uani 1 1 d .
O21B O 0.29759(12) 0.19706(6) 0.06400(6) 0.0411(3) Uani 1 1 d .
O24B O 0.45785(12) 0.14339(7) 0.00819(6) 0.0453(4) Uani 1 1 d .
O27B O 0.58015(11) 0.03531(7) 0.05248(6) 0.0422(3) Uani 1 1 d .
O31B O 0.61869(10) 0.02241(7) 0.16069(6) 0.0377(3) Uani 1 1 d .
O34B O 0.56424(10) 0.13405(7) 0.18642(6) 0.0400(3) Uani 1 1 d .
O37B O 0.41602(12) 0.21652(7) 0.12990(7) 0.0475(4) Uani 1 1 d .
O41B O 0.59824(14) -0.11843(7) 0.15196(8) 0.0567(4) Uani 1 1 d .
C2C C 0.36413(14) 0.18984(8) 0.50490(8) 0.0309(4) Uani 1 1 d .
C3C C 0.40498(16) 0.17893(10) 0.55368(8) 0.0380(4) Uani 1 1 d .
H3C H 0.4497 0.1445 0.5662 0.046 Uiso 1 1 calc R
C4C C 0.38106(16) 0.21769(10) 0.58415(8) 0.0403(5) Uani 1 1 d .
H4C H 0.4105 0.2099 0.6171 0.048 Uiso 1 1 calc R
C5C C 0.31433(15) 0.26805(10) 0.56738(8) 0.0364(4) Uani 1 1 d .
C6C C 0.28581(17) 0.30854(11) 0.59885(9) 0.0451(5) Uani 1 1 d .
H6C H 0.3133 0.3011 0.6323 0.054 Uiso 1 1 calc R
C7C C 0.22111(18) 0.35648(12) 0.58179(10) 0.0504(6) Uani 1 1 d .
H7C H 0.2039 0.3824 0.6035 0.061 Uiso 1 1 calc R
C8C C 0.17738(16) 0.36965(11) 0.53191(10) 0.0464(5) Uani 1 1 d .
C9C C 0.10877(19) 0.41891(14) 0.51394(13) 0.0632(8) Uani 1 1 d .
H9C H 0.0909 0.4453 0.5350 0.076 Uiso 1 1 calc R
C10C C 0.0667(2) 0.42973(14) 0.46599(14) 0.0692(8) Uani 1 1 d .
H10C H 0.0194 0.4630 0.4548 0.083 Uiso 1 1 calc R
C11C C 0.09273(18) 0.39251(12) 0.43396(12) 0.0550(6) Uani 1 1 d .
H11C H 0.0637 0.4008 0.4008 0.066 Uiso 1 1 calc R
C12C C 0.16158(15) 0.34276(10) 0.45013(9) 0.0386(4) Uani 1 1 d .
C13C C 0.19094(15) 0.30304(9) 0.41810(9) 0.0366(4) Uani 1 1 d .
H13C H 0.1637 0.3109 0.3845 0.044 Uiso 1 1 calc R
C14C C 0.25603(14) 0.25506(9) 0.43461(8) 0.0314(4) Uani 1 1 d .
H14C H 0.2743 0.2301 0.4121 0.038 Uiso 1 1 calc R
C15C C 0.29889(13) 0.24041(8) 0.48541(7) 0.0291(4) Uani 1 1 d .
C16C C 0.27264(14) 0.27986(9) 0.51762(8) 0.0317(4) Uani 1 1 d .
C17C C 0.47716(14) 0.12340(8) 0.46603(8) 0.0319(4) Uani 1 1 d .
C19C C 0.48469(14) 0.07564(9) 0.43701(8) 0.0339(4) Uani 1 1 d .
H19C H 0.5435 0.0470 0.4480 0.041 Uiso 1 1 calc R
C20C C 0.49567(15) 0.10542(9) 0.37571(9) 0.0355(4) Uani 1 1 d .
C21C C 0.58070(17) 0.10724(11) 0.34650(10) 0.0482(5) Uani 1 1 d .
H21A H 0.5843 0.1274 0.3084 0.058 Uiso 1 1 calc R
H21B H 0.6378 0.0884 0.3638 0.058 Uiso 1 1 calc R
C23C C 0.40423(17) 0.15660(10) 0.29970(8) 0.0398(5) Uani 1 1 d .
H23A H 0.4425 0.1302 0.2803 0.048 Uiso 1 1 calc R
H23B H 0.4314 0.1958 0.2873 0.048 Uiso 1 1 calc R
C24C C 0.30043(18) 0.16504(11) 0.28769(10) 0.0471(5) Uani 1 1 d .
H24C H 0.2958 0.1807 0.2478 0.057 Uiso 1 1 calc R
H24D H 0.2728 0.1260 0.3018 0.057 Uiso 1 1 calc R
C26C C 0.15700(18) 0.23060(11) 0.29003(9) 0.0474(5) Uani 1 1 d .
H26A H 0.1656 0.2369 0.2503 0.057 Uiso 1 1 calc R
H26B H 0.1387 0.2704 0.2953 0.057 Uiso 1 1 calc R
C27C C 0.07526(18) 0.19194(12) 0.31453(9) 0.0486(6) Uani 1 1 d .
H27C H 0.0181 0.2079 0.2933 0.058 Uiso 1 1 calc R
H27D H 0.0951 0.1503 0.3142 0.058 Uiso 1 1 calc R
C29C C -0.03443(16) 0.16850(10) 0.39568(9) 0.0410(5) Uani 1 1 d .
H29C H -0.0892 0.1920 0.3742 0.049 Uiso 1 1 calc R
C30C C -0.03476(17) 0.10314(10) 0.40010(9) 0.0415(5) Uani 1 1 d .
C031 C 0.20417(14) 0.33071(10) 0.49965(9) 0.0359(4) Uani 1 1 d .
C31C C -0.0982(2) 0.08359(13) 0.37794(11) 0.0603(7) Uani 1 1 d .
H31A H -0.0950 0.0421 0.3818 0.072 Uiso 1 1 calc R
H31B H -0.1469 0.1110 0.3582 0.072 Uiso 1 1 calc R
C33C C 0.05798(17) 0.00829(10) 0.42731(10) 0.0418(5) Uani 1 1 d .
H33A H 0.0744 0.0088 0.3891 0.050 Uiso 1 1 calc R
H33B H -0.0001 -0.0135 0.4418 0.050 Uiso 1 1 calc R
C34C C 0.14053(16) -0.02275(9) 0.46064(9) 0.0400(5) Uani 1 1 d .
H34C H 0.1265 -0.0198 0.4979 0.048 Uiso 1 1 calc R
H34D H 0.1492 -0.0658 0.4634 0.048 Uiso 1 1 calc R
C36C C 0.30973(16) -0.03355(9) 0.45806(9) 0.0379(4) Uani 1 1 d .
H36A H 0.3132 -0.0724 0.4508 0.046 Uiso 1 1 calc R
H36B H 0.3053 -0.0416 0.4980 0.046 Uiso 1 1 calc R
C37C C 0.39866(16) -0.00283(9) 0.43214(9) 0.0375(4) Uani 1 1 d .
H37C H 0.4572 -0.0318 0.4394 0.045 Uiso 1 1 calc R
H37D H 0.3954 0.0144 0.3922 0.045 Uiso 1 1 calc R
C39C C -0.04818(15) 0.17853(10) 0.45146(9) 0.0395(5) Uani 1 1 d .
C42C C 0.04275(14) 0.18896(9) 0.52199(8) 0.0347(4) Uani 1 1 d .
C43C C -0.00790(16) 0.24161(10) 0.52859(9) 0.0416(5) Uani 1 1 d .
H43C H -0.0504 0.2656 0.5023 0.050 Uiso 1 1 calc R
C44C C 0.00359(17) 0.25882(10) 0.57307(10) 0.0436(5) Uani 1 1 d .
H44C H -0.0317 0.2946 0.5770 0.052 Uiso 1 1 calc R
C45C C 0.06547(16) 0.22520(9) 0.61235(9) 0.0385(4) Uani 1 1 d .
C46C C 0.08039(18) 0.24304(10) 0.65821(10) 0.0457(5) Uani 1 1 d .
H46C H 0.0447 0.2782 0.6632 0.055 Uiso 1 1 calc R
C47C C 0.14401(18) 0.21091(11) 0.69442(10) 0.0460(5) Uani 1 1 d .
H47C H 0.1522 0.2240 0.7243 0.055 Uiso 1 1 calc R
C48C C 0.19937(16) 0.15758(10) 0.68873(9) 0.0410(5) Uani 1 1 d .
C49C C 0.26931(19) 0.12502(12) 0.72448(10) 0.0497(6) Uani 1 1 d .
H49C H 0.2802 0.1381 0.7539 0.060 Uiso 1 1 calc R
C50C C 0.32223(19) 0.07429(12) 0.71732(10) 0.0521(6) Uani 1 1 d .
H50C H 0.3695 0.0530 0.7418 0.063 Uiso 1 1 calc R
C51C C 0.30753(18) 0.05396(11) 0.67502(10) 0.0477(5) Uani 1 1 d .
H51C H 0.3442 0.0186 0.6710 0.057 Uiso 1 1 calc R
C52C C 0.23883(16) 0.08511(9) 0.63799(9) 0.0379(4) Uani 1 1 d .
C53C C 0.22198(16) 0.06596(9) 0.59318(9) 0.0386(4) Uani 1 1 d .
H53C H 0.2562 0.0299 0.5891 0.046 Uiso 1 1 calc R
C54C C 0.15858(15) 0.09802(9) 0.55670(8) 0.0354(4) Uani 1 1 d .
H54C H 0.1487 0.0838 0.5278 0.042 Uiso 1 1 calc R
C55C C 0.10573(14) 0.15308(9) 0.56065(8) 0.0322(4) Uani 1 1 d .
C56C C 0.11821(14) 0.17192(9) 0.60592(8) 0.0329(4) Uani 1 1 d .
C57C C 0.18492(15) 0.13783(9) 0.64441(8) 0.0346(4) Uani 1 1 d .
N1C N 0.38697(12) 0.14794(7) 0.47522(7) 0.0321(3) Uani 1 1 d .
H1C H 0.3393 0.1376 0.4622 0.039 Uiso 1 1 calc R
N41C N 0.03490(12) 0.17327(8) 0.47484(7) 0.0373(4) Uani 1 1 d .
H41C H 0.0881 0.1590 0.4596 0.045 Uiso 1 1 calc R
O18C O 0.55063(10) 0.13739(6) 0.47767(6) 0.0400(3) Uani 1 1 d .
O22C O 0.40851(11) 0.13000(7) 0.35712(6) 0.0401(3) Uani 1 1 d .
O25C O 0.24767(12) 0.20599(7) 0.31263(6) 0.0435(3) Uani 1 1 d .
O28C O 0.05258(11) 0.19293(7) 0.36895(6) 0.0400(3) Uani 1 1 d .
O32C O 0.03835(11) 0.06878(6) 0.42932(6) 0.0392(3) Uani 1 1 d .
O35C O 0.22678(11) 0.00421(6) 0.43602(6) 0.0379(3) Uani 1 1 d .
O38C O 0.40217(10) 0.04386(6) 0.45557(6) 0.0337(3) Uani 1 1 d .
O40C O -0.12895(12) 0.18959(9) 0.47161(8) 0.0567(4) Uani 1 1 d .
C2D C 0.80640(15) 0.40386(9) -0.08072(8) 0.0350(4) Uani 1 1 d .
C3D C 0.75343(16) 0.41181(10) -0.12490(9) 0.0411(5) Uani 1 1 d .
H3D H 0.7013 0.4426 -0.1328 0.049 Uiso 1 1 calc R
C4D C 0.77670(17) 0.37482(11) -0.15737(9) 0.0444(5) Uani 1 1 d .
H4D H 0.7411 0.3813 -0.1879 0.053 Uiso 1 1 calc R
C5D C 0.85126(17) 0.32834(10) -0.14614(9) 0.0425(5) Uani 1 1 d .
C6D C 0.8738(2) 0.28776(12) -0.17762(11) 0.0531(6) Uani 1 1 d .
H6D H 0.8388 0.2934 -0.2082 0.064 Uiso 1 1 calc R
C7D C 0.9439(2) 0.24174(12) -0.16455(12) 0.0577(7) Uani 1 1 d .
H7D H 0.9566 0.2154 -0.1860 0.069 Uiso 1 1 calc R
C8D C 0.99946(19) 0.23144(11) -0.11940(11) 0.0506(6) Uani 1 1 d .
C9D C 1.0722(2) 0.18369(13) -0.10481(14) 0.0641(7) Uani 1 1 d .
H9D H 1.0856 0.1566 -0.1255 0.077 Uiso 1 1 calc R
C10D C 1.1249(2) 0.17530(13) -0.06089(15) 0.0685(8) Uani 1 1 d .
H10D H 1.1737 0.1425 -0.0516 0.082 Uiso 1 1 calc R
C11D C 1.10729(19) 0.21421(12) -0.03037(13) 0.0593(7) Uani 1 1 d .
H11D H 1.1443 0.2080 -0.0004 0.071 Uiso 1 1 calc R
C12D C 1.03524(16) 0.26288(10) -0.04306(10) 0.0445(5) Uani 1 1 d .
C13D C 1.01454(16) 0.30394(10) -0.01237(10) 0.0431(5) Uani 1 1 d .
H13D H 1.0520 0.2993 0.0170 0.052 Uiso 1 1 calc R
C14D C 0.94278(15) 0.34933(10) -0.02423(8) 0.0377(4) Uani 1 1 d .
H14D H 0.9309 0.3757 -0.0028 0.045 Uiso 1 1 calc R
C15D C 0.88387(14) 0.35882(9) -0.06851(8) 0.0333(4) Uani 1 1 d .
C16D C 0.90530(15) 0.31965(9) -0.10113(8) 0.0362(4) Uani 1 1 d .
C17D C 0.98051(16) 0.27162(10) -0.08806(9) 0.0408(5) Uani 1 1 d .
C18D C 0.74445(16) 0.49736(10) -0.06051(9) 0.0392(5) Uani 1 1 d .
C20D C 0.69410(17) 0.51972(10) -0.01389(9) 0.0410(5) Uani 1 1 d .
H20D H 0.6433 0.5530 -0.0294 0.049 Uiso 1 1 calc R
C21D C 0.76254(18) 0.54399(10) 0.01246(9) 0.0419(5) Uani 1 1 d .
C22D C 0.7468(2) 0.59858(11) 0.01701(11) 0.0586(7) Uani 1 1 d .
H22A H 0.7909 0.6121 0.0344 0.070 Uiso 1 1 calc R
H22B H 0.6915 0.6243 0.0029 0.070 Uiso 1 1 calc R
C24D C 0.90018(19) 0.51698(10) 0.06342(10) 0.0460(5) Uani 1 1 d .
H24A H 0.8622 0.5230 0.0962 0.055 Uiso 1 1 calc R
H24B H 0.9284 0.5548 0.0425 0.055 Uiso 1 1 calc R
C25D C 0.97888(17) 0.46732(11) 0.07994(9) 0.0453(5) Uani 1 1 d .
H25A H 1.0119 0.4581 0.0473 0.054 Uiso 1 1 calc R
H25B H 1.0271 0.4797 0.0978 0.054 Uiso 1 1 calc R
C27D C 1.01261(16) 0.37137(10) 0.14238(10) 0.0428(5) Uani 1 1 d .
H27A H 1.0509 0.3885 0.1622 0.051 Uiso 1 1 calc R
H27B H 1.0568 0.3582 0.1148 0.051 Uiso 1 1 calc R
C28D C 0.96543(17) 0.31911(10) 0.18135(9) 0.0412(5) Uani 1 1 d .
H28A H 1.0136 0.2911 0.2046 0.049 Uiso 1 1 calc R
H28B H 0.9136 0.3332 0.2051 0.049 Uiso 1 1 calc R
C30D C 0.88292(15) 0.23785(9) 0.18307(8) 0.0371(4) Uani 1 1 d .
H30D H 0.9306 0.2117 0.2085 0.045 Uiso 1 1 calc R
C31D C 0.79155(17) 0.25174(10) 0.21656(8) 0.0403(5) Uani 1 1 d .
C32D C 0.7667(2) 0.21723(13) 0.26624(11) 0.0618(7) Uani 1 1 d .
H32A H 0.7074 0.2270 0.2849 0.074 Uiso 1 1 calc R
H32B H 0.8080 0.1826 0.2833 0.074 Uiso 1 1 calc R
C34D C 0.64959(16) 0.32006(10) 0.21157(9) 0.0405(5) Uani 1 1 d .
H34A H 0.6571 0.3205 0.2487 0.049 Uiso 1 1 calc R
H34B H 0.6026 0.2912 0.2143 0.049 Uiso 1 1 calc R
C35D C 0.61384(17) 0.38138(10) 0.17702(9) 0.0425(5) Uani 1 1 d .
H35A H 0.5536 0.3960 0.1950 0.051 Uiso 1 1 calc R
H35B H 0.6628 0.4096 0.1725 0.051 Uiso 1 1 calc R
C37D C 0.53332(16) 0.42957(11) 0.09573(10) 0.0452(5) Uani 1 1 d .
H37A H 0.4814 0.4396 0.1217 0.054 Uiso 1 1 calc R
H37B H 0.5024 0.4178 0.0690 0.054 Uiso 1 1 calc R
C38D C 0.58386(17) 0.48483(11) 0.06604(10) 0.0466(5) Uani 1 1 d .
H38A H 0.5362 0.5194 0.0508 0.056 Uiso 1 1 calc R
H38B H 0.6213 0.4950 0.0911 0.056 Uiso 1 1 calc R
C39D C 0.85919(15) 0.20348(9) 0.14626(9) 0.0361(4) Uani 1 1 d .
C42D C 0.81677(15) 0.21545(9) 0.05478(8) 0.0339(4) Uani 1 1 d .
C43D C 0.87890(16) 0.16757(10) 0.04636(10) 0.0415(5) Uani 1 1 d .
H43D H 0.9292 0.1497 0.0697 0.050 Uiso 1 1 calc R
C44D C 0.86813(16) 0.14571(10) 0.00434(10) 0.0424(5) Uani 1 1 d .
H44D H 0.9106 0.1126 -0.0004 0.051 Uiso 1 1 calc R
C45D C 0.79600(16) 0.17152(9) -0.03105(9) 0.0377(4) Uani 1 1 d .
C46D C 0.78468(18) 0.15098(10) -0.07604(9) 0.0441(5) Uani 1 1 d .
H46D H 0.8276 0.1186 -0.0821 0.053 Uiso 1 1 calc R
C47D C 0.7144(2) 0.17676(10) -0.10975(9) 0.0478(6) Uani 1 1 d .
H47D H 0.7085 0.1621 -0.1390 0.057 Uiso 1 1 calc R
C48D C 0.64875(19) 0.22568(10) -0.10248(9) 0.0438(5) Uani 1 1 d .
C49D C 0.5763(2) 0.25326(11) -0.13762(10) 0.0594(7) Uani 1 1 d .
H49D H 0.5696 0.2389 -0.1670 0.071 Uiso 1 1 calc R
C50D C 0.5143(3) 0.30097(12) -0.13020(12) 0.0656(8) Uani 1 1 d .
H50D H 0.4653 0.3191 -0.1544 0.079 Uiso 1 1 calc R
C51D C 0.5231(2) 0.32275(11) -0.08771(10) 0.0549(6) Uani 1 1 d .
H51D H 0.4804 0.3560 -0.0834 0.066 Uiso 1 1 calc R
C52D C 0.59357(17) 0.29664(9) -0.05130(9) 0.0404(5) Uani 1 1 d .
C53D C 0.60446(17) 0.31668(9) -0.00612(9) 0.0390(5) Uani 1 1 d .
H53D H 0.5614 0.3490 -0.0002 0.047 Uiso 1 1 calc R
C54D C 0.67397(15) 0.29097(9) 0.02823(8) 0.0346(4) Uani 1 1 d .
H54D H 0.6782 0.3054 0.0579 0.042 Uiso 1 1 calc R
C55D C 0.74172(15) 0.24239(8) 0.02105(8) 0.0325(4) Uani 1 1 d .
C56D C 0.73185(15) 0.22027(9) -0.02282(8) 0.0334(4) Uani 1 1 d .
C57D C 0.65798(16) 0.24731(9) -0.05852(8) 0.0363(4) Uani 1 1 d .
N1D N 0.77785(13) 0.43857(8) -0.04512(7) 0.0379(4) Uani 1 1 d .
H1D H 0.7823 0.4203 -0.0101 0.046 Uiso 1 1 calc R
N41D N 0.83249(13) 0.23853(8) 0.09674(7) 0.0362(4) Uani 1 1 d .
H41D H 0.8244 0.2777 0.0902 0.043 Uiso 1 1 calc R
O19D O 0.75082(15) 0.53172(7) -0.10696(6) 0.0543(4) Uani 1 1 d .
O23D O 0.83826(11) 0.50228(6) 0.03057(6) 0.0402(3) Uani 1 1 d .
O26D O 0.93932(11) 0.41552(7) 0.11638(6) 0.0403(3) Uani 1 1 d .
O39D O 0.64684(11) 0.47108(7) 0.02338(6) 0.0413(3) Uani 1 1 d .
O29D O 0.92588(10) 0.28957(6) 0.15035(6) 0.0356(3) Uani 1 1 d .
O33D O 0.74037(11) 0.30230(7) 0.18717(6) 0.0412(3) Uani 1 1 d .
O36D O 0.59574(11) 0.37929(7) 0.12496(6) 0.0399(3) Uani 1 1 d .
O40D O 0.86254(12) 0.14873(7) 0.16314(7) 0.0467(4) Uani 1 1 d .
O2W O 0.43344(14) 0.09160(8) 0.12466(8) 0.0562(4) Uani 1 1 d G
H2WA H 0.4745 0.1017 0.1406 0.084 Uiso 1 1 d G
H2WB H 0.4443 0.1067 0.0904 0.084 Uiso 1 1 d G
O3W O 0.22040(10) 0.12789(6) 0.42983(6) 0.0339(3) Uani 1 1 d G
H3WA H 0.2233 0.1484 0.3940 0.051 Uiso 1 1 d G
H4WA H 0.8350 0.3809 0.0862 0.051 Uiso 1 1 d G
O1W O 0.55592(13) 0.41752(8) 0.36729(8) 0.0547(4) Uani 1 1 d G
H1WA H 0.5695 0.3799 0.3741 0.082 Uiso 1 1 d G
H1WB H 0.4992 0.4246 0.3812 0.082 Uiso 1 1 d G
O4W O 0.79439(11) 0.36983(6) 0.06999(6) 0.0359(3) Uani 1 1 d G
H3WB H 0.2226 0.0931 0.4309 0.054 Uiso 1 1 d G
H4WB H 0.7326 0.3808 0.0862 0.054 Uiso 1 1 d G
C1S C 0.2045(3) 0.6446(2) 0.37389(17) 0.0900(11) Uani 1 1 d .
H1SA H 0.1780 0.6817 0.3826 0.108 Uiso 1 1 calc R
H1SB H 0.2424 0.6188 0.4042 0.108 Uiso 1 1 calc R
Cl2S Cl 0.28016(9) 0.66337(7) 0.31456(5) 0.1209(4) Uani 1 1 d .
Cl3S Cl 0.10838(6) 0.60669(4) 0.36865(5) 0.0908(3) Uani 1 1 d .

loop_
_atom_site_aniso_label
_atom_site_aniso_U_11
_atom_site_aniso_U_22
_atom_site_aniso_U_33
_atom_site_aniso_U_23
_atom_site_aniso_U_13
_atom_site_aniso_U_12
C1 0.0536(14) 0.0612(15) 0.0488(14) -0.0320(12) 0.0128(11) -0.0228(12)
C2 0.0357(10) 0.0382(10) 0.0307(10) -0.0149(8) -0.0037(8) -0.0033(8)
C3 0.0414(11) 0.0391(11) 0.0394(11) -0.0134(9) -0.0077(9) 0.0002(9)
C4 0.0510(12) 0.0310(10) 0.0338(11) -0.0082(8) -0.0050(9) -0.0034(9)
C5 0.0428(11) 0.0326(9) 0.0269(9) -0.0132(8) -0.0001(8) -0.0069(8)
C6 0.0495(12) 0.0346(10) 0.0306(10) -0.0119(8) 0.0024(9) -0.0122(9)
C7 0.0424(11) 0.0433(11) 0.0356(11) -0.0152(9) 0.0051(9) -0.0166(9)
C8 0.0367(10) 0.0408(10) 0.0317(10) -0.0170(8) 0.0015(8) -0.0095(8)
C9 0.0345(11) 0.0530(13) 0.0456(12) -0.0190(10) 0.0002(9) -0.0098(9)
C10 0.0355(11) 0.0549(13) 0.0490(13) -0.0151(11) -0.0074(10) 0.0010(10)
C11 0.0414(11) 0.0409(11) 0.0392(12) -0.0086(9) -0.0062(9) -0.0004(9)
C12 0.0371(10) 0.0348(10) 0.0319(10) -0.0117(8) -0.0018(8) -0.0045(8)
C13 0.0408(11) 0.0329(10) 0.0349(11) -0.0064(8) -0.0026(8) -0.0066(8)
C14 0.0364(10) 0.0367(10) 0.0320(10) -0.0096(8) -0.0006(8) -0.0097(8)
C15 0.0349(10) 0.0333(9) 0.0273(9) -0.0135(8) -0.0017(7) -0.0055(8)
C16 0.0357(10) 0.0319(9) 0.0250(9) -0.0135(7) -0.0006(7) -0.0047(7)
C17 0.0349(10) 0.0338(9) 0.0270(9) -0.0143(8) -0.0016(7) -0.0053(8)
C18 0.0355(10) 0.0359(10) 0.0395(11) -0.0145(9) -0.0084(8) 0.0037(8)
C20 0.0302(10) 0.0447(11) 0.0404(11) -0.0159(9) -0.0075(8) 0.0038(8)
C22 0.0325(11) 0.0723(16) 0.0517(14) -0.0276(12) 0.0008(10) 0.0024(11)
C23 0.0454(14) 0.090(2) 0.0633(17) -0.0359(16) 0.0011(12) 0.0065(14)
C25 0.0492(14) 0.087(2) 0.0523(15) -0.0381(15) 0.0070(12) -0.0120(13)
C26 0.0578(15) 0.0783(18) 0.0428(13) -0.0275(13) 0.0112(11) -0.0234(13)
C28 0.0663(15) 0.0501(13) 0.0361(12) -0.0125(10) -0.0027(11) -0.0199(12)
C29 0.091(2) 0.0604(16) 0.0430(14) -0.0154(12) 0.0038(14) -0.0249(15)
C30 0.0589(14) 0.0506(13) 0.0363(12) -0.0076(10) -0.0090(10) -0.0106(11)
C32 0.0477(12) 0.0359(11) 0.0394(12) -0.0034(9) -0.0023(9) -0.0056(9)
C33 0.0423(11) 0.0322(10) 0.0427(12) -0.0065(9) -0.0010(9) -0.0011(8)
C35 0.0425(12) 0.0435(12) 0.0422(12) -0.0052(9) 0.0025(9) -0.0049(9)
C36 0.0421(11) 0.0398(11) 0.0422(12) -0.0130(9) 0.0021(9) -0.0066(9)
C38 0.0310(10) 0.0461(11) 0.0367(11) -0.0139(9) -0.0022(8) -0.0018(8)
C39 0.0380(11) 0.0560(13) 0.0448(13) -0.0196(11) -0.0066(9) -0.0040(10)
C40 0.0500(13) 0.0595(14) 0.0390(12) -0.0137(11) -0.0087(10) -0.0119(11)
C43 0.0431(11) 0.0390(10) 0.0373(11) -0.0161(9) -0.0062(9) -0.0085(9)
C44 0.0418(12) 0.0465(12) 0.0552(14) -0.0250(11) -0.0104(10) -0.0002(9)
C45 0.0340(11) 0.0605(14) 0.0573(14) -0.0360(12) 0.0000(10) -0.0067(10)
C46 0.0459(12) 0.0506(12) 0.0389(11) -0.0286(10) 0.0082(9) -0.0179(10)
C47 0.0749(17) 0.0546(14) 0.0421(13) -0.0231(11) 0.0101(12) -0.0309(13)
C48 0.0720(16) 0.0416(12) 0.0354(11) -0.0174(9) -0.0041(11) -0.0185(11)
C49 0.095(2) 0.0443(13) 0.0487(15) -0.0105(11) -0.0170(14) -0.0231(14)
C50 0.094(2) 0.0404(13) 0.0645(17) -0.0146(12) -0.0330(16) -0.0031(13)
C51 0.0658(16) 0.0509(14) 0.0586(16) -0.0198(12) -0.0244(13) 0.0017(12)
C52 0.0561(13) 0.0428(11) 0.0392(12) -0.0196(9) -0.0121(10) -0.0050(10)
C53 0.0390(11) 0.0559(13) 0.0450(12) -0.0230(11) -0.0074(9) -0.0031(10)
C54 0.0406(11) 0.0494(12) 0.0374(11) -0.0166(9) -0.0008(9) -0.0107(9)
C55 0.0371(10) 0.0389(10) 0.0319(10) -0.0180(8) -0.0023(8) -0.0074(8)
C56 0.0455(11) 0.0388(10) 0.0297(10) -0.0207(8) 0.0000(8) -0.0082(9)
C57 0.0565(13) 0.0389(11) 0.0325(10) -0.0199(9) -0.0067(9) -0.0096(9)
N1 0.0324(8) 0.0461(10) 0.0318(9) -0.0107(7) -0.0042(7) -0.0036(7)
N42 0.0508(11) 0.0416(10) 0.0448(11) -0.0077(8) -0.0156(9) -0.0121(8)
O19 0.0441(8) 0.0499(9) 0.0381(8) -0.0089(7) -0.0116(7) -0.0027(7)
O21 0.0330(7) 0.0478(8) 0.0449(8) -0.0213(7) -0.0010(6) 0.0021(6)
O24 0.0526(10) 0.0746(12) 0.0538(11) -0.0309(9) 0.0020(8) 0.0010(9)
O27 0.0534(10) 0.0654(11) 0.0389(9) -0.0147(8) 0.0040(7) -0.0155(8)
O31 0.0604(10) 0.0393(8) 0.0365(8) -0.0083(6) -0.0036(7) -0.0099(7)
O34 0.0436(8) 0.0347(7) 0.0398(8) -0.0043(6) -0.0028(6) -0.0068(6)
O37 0.0491(9) 0.0393(8) 0.0454(9) -0.0151(7) -0.0151(7) 0.0001(7)
O41 0.0958(16) 0.1151(19) 0.0487(11) -0.0037(11) -0.0251(11) -0.0581(15)
C2B 0.0386(10) 0.0385(10) 0.0330(10) -0.0178(8) -0.0030(8) 0.0024(8)
C3B 0.0406(11) 0.0509(12) 0.0412(12) -0.0234(10) -0.0106(9) 0.0073(9)
C4B 0.0310(10) 0.0578(13) 0.0501(13) -0.0312(11) -0.0049(9) -0.0001(9)
C5B 0.0341(10) 0.0492(12) 0.0391(11) -0.0273(10) 0.0003(8) -0.0066(9)
C6B 0.0345(10) 0.0591(13) 0.0469(13) -0.0321(11) 0.0082(9) -0.0160(10)
C7B 0.0479(12) 0.0462(12) 0.0424(12) -0.0213(10) 0.0091(10) -0.0200(10)
C8B 0.0472(12) 0.0394(11) 0.0335(10) -0.0178(9) 0.0034(9) -0.0126(9)
C9B 0.0668(15) 0.0379(11) 0.0375(12) -0.0103(9) -0.0005(11) -0.0133(10)
C10B 0.0638(15) 0.0403(12) 0.0395(12) -0.0106(9) -0.0104(11) -0.0031(10)
C11B 0.0465(12) 0.0421(11) 0.0390(11) -0.0139(9) -0.0091(9) -0.0015(9)
C12B 0.0367(10) 0.0372(10) 0.0322(10) -0.0153(8) -0.0039(8) -0.0033(8)
C13B 0.0300(9) 0.0390(10) 0.0384(11) -0.0158(9) -0.0009(8) -0.0041(8)
C14B 0.0333(10) 0.0345(10) 0.0354(10) -0.0138(8) 0.0015(8) -0.0055(8)
C15B 0.0325(9) 0.0346(9) 0.0308(10) -0.0171(8) -0.0007(8) -0.0015(8)
C16B 0.0325(9) 0.0374(10) 0.0312(10) -0.0199(8) 0.0002(8) -0.0035(8)
C17B 0.0380(10) 0.0354(10) 0.0288(9) -0.0161(8) -0.0001(8) -0.0066(8)
C18B 0.0436(11) 0.0388(11) 0.0417(12) -0.0184(9) -0.0138(9) 0.0064(9)
C20B 0.0524(13) 0.0331(10) 0.0373(11) -0.0121(9) -0.0151(9) 0.0084(9)
C22B 0.0647(15) 0.0361(11) 0.0386(12) -0.0073(9) -0.0090(11) 0.0036(10)
C23B 0.0617(14) 0.0457(12) 0.0325(11) -0.0100(9) -0.0114(10) 0.0052(11)
C25B 0.0641(15) 0.0433(12) 0.0339(11) -0.0153(9) -0.0090(10) 0.0005(10)
C26B 0.0585(14) 0.0444(12) 0.0341(11) -0.0139(9) -0.0011(10) 0.0002(10)
C28B 0.0399(11) 0.0403(11) 0.0428(12) -0.0192(9) -0.0052(9) 0.0000(9)
C29B 0.0449(13) 0.0629(15) 0.0497(14) -0.0247(12) -0.0005(11) 0.0006(11)
C30B 0.0368(10) 0.0409(11) 0.0413(12) -0.0179(9) -0.0076(9) 0.0043(8)
C32B 0.0359(11) 0.0475(12) 0.0507(13) -0.0211(10) -0.0043(9) -0.0051(9)
C33B 0.0395(11) 0.0455(12) 0.0460(12) -0.0198(10) -0.0108(9) -0.0028(9)
C35B 0.0500(13) 0.0512(13) 0.0421(13) -0.0110(10) -0.0022(10) -0.0057(10)
C36B 0.0508(13) 0.0427(12) 0.0403(12) -0.0125(9) -0.0052(10) -0.0082(10)
C38B 0.0541(13) 0.0330(10) 0.0353(11) -0.0086(8) -0.0100(9) 0.0033(9)
C39B 0.0664(15) 0.0361(11) 0.0485(13) -0.0159(10) -0.0107(11) 0.0026(10)
C40B 0.0457(12) 0.0363(10) 0.0335(10) -0.0117(8) -0.0096(9) 0.0032(9)
C43B 0.0466(12) 0.0355(10) 0.0456(12) -0.0207(9) -0.0003(9) -0.0067(9)
C44B 0.0653(15) 0.0438(12) 0.0455(13) -0.0213(10) -0.0111(11) -0.0028(11)
C45B 0.092(2) 0.0391(12) 0.0321(11) -0.0140(9) 0.0036(12) -0.0155(12)
C46B 0.0662(15) 0.0457(12) 0.0383(12) -0.0250(10) 0.0083(11) -0.0179(11)
C47B 0.0604(17) 0.079(2) 0.081(2) -0.0558(18) 0.0259(15) -0.0337(15)
C48B 0.0512(14) 0.0720(17) 0.0728(18) -0.0518(16) 0.0171(13) -0.0217(13)
C49B 0.0383(14) 0.105(3) 0.120(3) -0.080(3) 0.0064(16) -0.0152(15)
C50B 0.0514(17) 0.100(3) 0.114(3) -0.061(3) -0.0166(18) 0.0055(17)
C51B 0.0567(16) 0.081(2) 0.083(2) -0.0475(18) -0.0172(15) 0.0130(15)
C52B 0.0512(13) 0.0537(14) 0.0555(15) -0.0341(12) -0.0053(11) 0.0045(11)
C53B 0.0585(15) 0.0446(12) 0.0482(14) -0.0201(11) 0.0002(11) 0.0045(11)
C54B 0.0461(12) 0.0367(11) 0.0488(13) -0.0186(10) 0.0083(10) -0.0051(9)
C55B 0.0427(11) 0.0363(10) 0.0394(11) -0.0218(9) 0.0032(9) -0.0071(8)
C56B 0.0486(12) 0.0414(11) 0.0385(11) -0.0265(9) 0.0078(9) -0.0130(9)
C57B 0.0409(12) 0.0581(14) 0.0563(14) -0.0432(12) 0.0066(10) -0.0098(10)
C270 0.091(2) 0.0552(15) 0.0467(14) -0.0303(12) 0.0261(14) -0.0352(15)
N1B 0.0440(10) 0.0376(9) 0.0345(9) -0.0128(7) -0.0010(7) 0.0073(7)
N42B 0.0412(10) 0.0345(9) 0.0711(14) -0.0239(9) -0.0043(9) -0.0032(8)
O19B 0.0486(9) 0.0468(9) 0.0699(12) -0.0271(8) -0.0019(8) 0.0095(7)
O21B 0.0559(9) 0.0347(7) 0.0332(7) -0.0120(6) -0.0104(7) 0.0029(6)
O24B 0.0553(9) 0.0456(8) 0.0364(8) -0.0162(7) -0.0123(7) 0.0057(7)
O27B 0.0430(8) 0.0465(8) 0.0343(8) -0.0114(6) -0.0038(6) 0.0027(7)
O31B 0.0350(7) 0.0429(8) 0.0405(8) -0.0200(6) -0.0060(6) -0.0025(6)
O34B 0.0375(7) 0.0394(8) 0.0441(8) -0.0139(6) -0.0044(6) -0.0045(6)
O37B 0.0556(9) 0.0358(8) 0.0567(10) -0.0201(7) -0.0228(8) 0.0067(7)
O41B 0.0638(11) 0.0326(8) 0.0670(12) -0.0129(8) 0.0024(9) 0.0040(7)
C2C 0.0336(9) 0.0326(9) 0.0283(9) -0.0106(7) -0.0010(7) -0.0083(8)
C3C 0.0431(11) 0.0394(11) 0.0318(10) -0.0080(8) -0.0082(8) -0.0086(9)
C4C 0.0474(12) 0.0499(12) 0.0275(10) -0.0125(9) -0.0059(9) -0.0149(10)
C5C 0.0400(11) 0.0468(11) 0.0293(10) -0.0185(9) 0.0043(8) -0.0179(9)
C6C 0.0482(12) 0.0634(14) 0.0357(11) -0.0294(11) 0.0053(9) -0.0200(11)
C7C 0.0486(13) 0.0676(16) 0.0528(14) -0.0445(13) 0.0104(11) -0.0156(12)
C8C 0.0388(11) 0.0577(14) 0.0554(14) -0.0380(12) 0.0063(10) -0.0072(10)
C9C 0.0480(14) 0.0730(18) 0.088(2) -0.0592(17) -0.0031(14) 0.0105(13)
C10C 0.0554(16) 0.0717(18) 0.096(2) -0.0550(18) -0.0186(15) 0.0239(14)
C11C 0.0469(13) 0.0588(15) 0.0682(17) -0.0359(13) -0.0157(12) 0.0143(11)
C12C 0.0333(10) 0.0428(11) 0.0453(12) -0.0234(9) -0.0023(9) 0.0004(8)
C13C 0.0386(10) 0.0402(11) 0.0347(10) -0.0170(9) -0.0068(8) -0.0004(8)
C14C 0.0348(10) 0.0346(9) 0.0284(9) -0.0157(8) -0.0009(8) -0.0034(8)
C15C 0.0304(9) 0.0335(9) 0.0265(9) -0.0129(7) 0.0007(7) -0.0081(7)
C16C 0.0313(9) 0.0378(10) 0.0304(10) -0.0157(8) 0.0034(7) -0.0113(8)
C17C 0.0366(10) 0.0279(9) 0.0278(9) -0.0035(7) -0.0064(8) -0.0017(7)
C19C 0.0337(10) 0.0290(9) 0.0368(11) -0.0084(8) -0.0038(8) 0.0007(7)
C20C 0.0387(10) 0.0304(9) 0.0370(11) -0.0119(8) -0.0009(8) -0.0001(8)
C21C 0.0432(12) 0.0531(13) 0.0447(13) -0.0145(10) 0.0032(10) -0.0006(10)
C23C 0.0518(12) 0.0394(11) 0.0270(10) -0.0108(8) -0.0008(9) -0.0022(9)
C24C 0.0601(14) 0.0480(12) 0.0370(12) -0.0188(10) -0.0103(10) 0.0011(11)
C26C 0.0532(13) 0.0500(13) 0.0307(11) -0.0038(9) -0.0087(10) 0.0059(10)
C27C 0.0560(14) 0.0577(14) 0.0313(11) -0.0106(10) -0.0146(10) -0.0014(11)
C29C 0.0402(11) 0.0420(11) 0.0382(11) -0.0065(9) -0.0125(9) -0.0021(9)
C30C 0.0460(12) 0.0443(11) 0.0337(11) -0.0084(9) -0.0118(9) -0.0052(9)
C031 0.0317(10) 0.0428(11) 0.0402(11) -0.0239(9) 0.0047(8) -0.0073(8)
C31C 0.0694(17) 0.0546(14) 0.0584(16) -0.0065(12) -0.0337(14) -0.0141(13)
C33C 0.0463(12) 0.0380(11) 0.0474(12) -0.0198(9) -0.0036(10) -0.0094(9)
C34C 0.0471(12) 0.0316(10) 0.0412(12) -0.0116(9) 0.0005(9) -0.0070(9)
C36C 0.0452(11) 0.0266(9) 0.0412(11) -0.0099(8) -0.0068(9) -0.0001(8)
C37C 0.0457(11) 0.0301(9) 0.0386(11) -0.0146(8) -0.0042(9) 0.0001(8)
C39C 0.0366(11) 0.0383(11) 0.0412(12) -0.0096(9) -0.0060(9) -0.0007(8)
C42C 0.0325(10) 0.0375(10) 0.0336(10) -0.0111(8) 0.0023(8) -0.0062(8)
C43C 0.0397(11) 0.0395(11) 0.0425(12) -0.0113(9) -0.0006(9) 0.0004(9)
C44C 0.0451(12) 0.0371(11) 0.0492(13) -0.0193(10) 0.0050(10) 0.0005(9)
C45C 0.0421(11) 0.0355(10) 0.0394(11) -0.0147(9) 0.0046(9) -0.0088(8)
C46C 0.0528(13) 0.0408(11) 0.0492(13) -0.0234(10) 0.0057(11) -0.0099(10)
C47C 0.0556(14) 0.0509(13) 0.0402(12) -0.0244(10) 0.0039(10) -0.0166(11)
C48C 0.0461(12) 0.0451(12) 0.0347(11) -0.0136(9) 0.0021(9) -0.0167(9)
C49C 0.0584(14) 0.0596(14) 0.0346(12) -0.0148(10) -0.0058(10) -0.0161(12)
C50C 0.0567(14) 0.0583(15) 0.0382(12) -0.0083(11) -0.0121(11) -0.0047(12)
C51C 0.0528(13) 0.0465(12) 0.0409(12) -0.0096(10) -0.0090(10) 0.0000(10)
C52C 0.0410(11) 0.0368(10) 0.0345(11) -0.0083(8) -0.0006(8) -0.0082(8)
C53C 0.0438(11) 0.0342(10) 0.0376(11) -0.0127(8) -0.0009(9) -0.0020(8)
C54C 0.0389(10) 0.0360(10) 0.0331(10) -0.0134(8) 0.0006(8) -0.0068(8)
C55C 0.0317(9) 0.0338(9) 0.0314(10) -0.0106(8) 0.0025(8) -0.0082(8)
C56C 0.0329(9) 0.0334(9) 0.0331(10) -0.0114(8) 0.0053(8) -0.0105(8)
C57C 0.0358(10) 0.0360(10) 0.0324(10) -0.0094(8) 0.0027(8) -0.0129(8)
N1C 0.0342(8) 0.0316(8) 0.0341(9) -0.0139(7) -0.0078(7) -0.0020(6)
N41C 0.0325(8) 0.0463(10) 0.0338(9) -0.0150(8) -0.0032(7) 0.0009(7)
O18C 0.0361(7) 0.0379(7) 0.0459(8) -0.0101(6) -0.0087(6) -0.0060(6)
O22C 0.0393(8) 0.0474(8) 0.0279(7) -0.0073(6) -0.0013(6) 0.0028(6)
O25C 0.0523(9) 0.0436(8) 0.0347(8) -0.0144(6) -0.0091(7) 0.0050(7)
O28C 0.0470(8) 0.0421(8) 0.0292(7) -0.0071(6) -0.0074(6) -0.0048(6)
O32C 0.0430(8) 0.0376(7) 0.0416(8) -0.0160(6) -0.0140(6) -0.0015(6)
O35C 0.0423(8) 0.0299(7) 0.0400(8) -0.0083(6) -0.0054(6) -0.0034(6)
O38C 0.0390(7) 0.0288(6) 0.0340(7) -0.0114(5) -0.0023(6) -0.0033(5)
O40C 0.0334(8) 0.0769(12) 0.0642(11) -0.0309(10) -0.0029(8) 0.0003(8)
C2D 0.0398(10) 0.0385(10) 0.0259(9) -0.0079(8) -0.0001(8) -0.0092(8)
C3D 0.0404(11) 0.0490(12) 0.0333(11) -0.0099(9) -0.0042(9) -0.0092(9)
C4D 0.0474(12) 0.0551(13) 0.0346(11) -0.0134(10) -0.0080(9) -0.0162(10)
C5D 0.0488(12) 0.0479(12) 0.0366(11) -0.0170(9) 0.0013(9) -0.0202(10)
C6D 0.0626(15) 0.0616(15) 0.0466(13) -0.0276(12) 0.0010(11) -0.0240(13)
C7D 0.0673(17) 0.0569(15) 0.0632(17) -0.0381(13) 0.0114(13) -0.0226(13)
C8D 0.0549(14) 0.0448(12) 0.0579(15) -0.0247(11) 0.0094(11) -0.0159(11)
C9D 0.0634(17) 0.0505(15) 0.085(2) -0.0364(15) 0.0109(15) -0.0072(12)
C10D 0.0580(16) 0.0516(15) 0.097(2) -0.0297(16) -0.0039(16) 0.0037(13)
C11D 0.0488(14) 0.0510(14) 0.0781(19) -0.0206(13) -0.0100(13) 0.0004(11)
C12D 0.0401(11) 0.0401(11) 0.0525(13) -0.0136(10) -0.0003(10) -0.0066(9)
C13D 0.0415(11) 0.0462(12) 0.0425(12) -0.0130(10) -0.0083(9) -0.0060(9)
C14D 0.0411(11) 0.0414(11) 0.0324(10) -0.0128(8) -0.0018(8) -0.0083(9)
C15D 0.0365(10) 0.0360(10) 0.0277(9) -0.0087(8) 0.0004(8) -0.0105(8)
C16D 0.0392(10) 0.0373(10) 0.0335(10) -0.0111(8) 0.0038(8) -0.0150(8)
C17D 0.0410(11) 0.0375(11) 0.0455(12) -0.0154(9) 0.0069(9) -0.0129(9)
C18D 0.0451(11) 0.0390(11) 0.0324(11) -0.0076(9) -0.0105(9) -0.0028(9)
C20D 0.0485(12) 0.0357(10) 0.0358(11) -0.0083(9) -0.0097(9) 0.0043(9)
C21D 0.0558(13) 0.0355(10) 0.0325(11) -0.0088(8) -0.0069(9) 0.0000(9)
C22D 0.0826(19) 0.0386(12) 0.0562(15) -0.0171(11) -0.0163(14) 0.0031(12)
C24D 0.0655(15) 0.0396(11) 0.0389(12) -0.0145(9) -0.0123(11) -0.0130(10)
C25D 0.0489(12) 0.0522(13) 0.0382(12) -0.0133(10) -0.0067(10) -0.0157(10)
C27D 0.0368(11) 0.0491(12) 0.0488(13) -0.0213(10) -0.0161(9) 0.0007(9)
C28D 0.0459(12) 0.0445(11) 0.0386(11) -0.0181(9) -0.0191(9) 0.0039(9)
C30D 0.0415(11) 0.0367(10) 0.0325(10) -0.0092(8) -0.0130(8) 0.0032(8)
C31D 0.0496(12) 0.0409(11) 0.0298(10) -0.0097(8) -0.0106(9) 0.0007(9)
C32D 0.0710(18) 0.0613(16) 0.0384(13) -0.0005(11) -0.0023(12) 0.0032(13)
C34D 0.0399(11) 0.0500(12) 0.0339(11) -0.0181(9) 0.0019(9) -0.0044(9)
C35D 0.0420(11) 0.0495(12) 0.0411(12) -0.0238(10) -0.0032(9) 0.0016(9)
C37D 0.0359(11) 0.0553(13) 0.0439(12) -0.0181(10) -0.0050(9) 0.0056(10)
C38D 0.0455(12) 0.0471(12) 0.0448(13) -0.0173(10) -0.0024(10) 0.0095(10)
C39D 0.0338(10) 0.0383(11) 0.0366(11) -0.0125(9) -0.0068(8) 0.0008(8)
C42D 0.0398(10) 0.0321(9) 0.0320(10) -0.0130(8) -0.0014(8) -0.0054(8)
C43D 0.0385(11) 0.0412(11) 0.0475(12) -0.0188(10) -0.0060(9) 0.0011(9)
C44D 0.0432(12) 0.0384(11) 0.0490(13) -0.0222(10) 0.0022(10) 0.0001(9)
C45D 0.0445(11) 0.0342(10) 0.0364(11) -0.0152(8) 0.0038(9) -0.0071(8)
C46D 0.0614(14) 0.0373(11) 0.0373(11) -0.0203(9) 0.0070(10) -0.0062(10)
C47D 0.0768(17) 0.0400(11) 0.0311(11) -0.0162(9) -0.0039(11) -0.0091(11)
C48D 0.0697(15) 0.0346(10) 0.0298(10) -0.0116(8) -0.0068(10) -0.0080(10)
C49D 0.100(2) 0.0460(13) 0.0388(13) -0.0172(10) -0.0279(13) 0.0013(13)
C50D 0.101(2) 0.0480(14) 0.0530(15) -0.0180(12) -0.0431(16) 0.0117(14)
C51D 0.0796(18) 0.0386(12) 0.0490(14) -0.0150(10) -0.0273(13) 0.0090(12)
C52D 0.0570(13) 0.0314(10) 0.0342(11) -0.0102(8) -0.0106(9) -0.0033(9)
C53D 0.0499(12) 0.0317(10) 0.0374(11) -0.0145(8) -0.0069(9) 0.0011(9)
C54D 0.0441(11) 0.0327(9) 0.0305(10) -0.0145(8) -0.0026(8) -0.0041(8)
C55D 0.0398(10) 0.0300(9) 0.0289(10) -0.0106(7) -0.0006(8) -0.0070(8)
C56D 0.0441(11) 0.0291(9) 0.0280(9) -0.0100(7) 0.0023(8) -0.0089(8)
C57D 0.0527(12) 0.0306(9) 0.0266(10) -0.0080(8) -0.0044(8) -0.0084(9)
N1D 0.0457(10) 0.0393(9) 0.0256(8) -0.0078(7) -0.0045(7) 0.0020(7)
N41D 0.0451(10) 0.0312(8) 0.0348(9) -0.0124(7) -0.0108(7) -0.0002(7)
O19D 0.0835(13) 0.0427(9) 0.0314(8) -0.0029(7) -0.0102(8) -0.0053(8)
O23D 0.0516(9) 0.0352(7) 0.0373(8) -0.0141(6) -0.0127(7) -0.0017(6)
O26D 0.0391(8) 0.0417(8) 0.0406(8) -0.0107(6) -0.0105(6) -0.0046(6)
O39D 0.0434(8) 0.0415(8) 0.0386(8) -0.0149(6) -0.0014(6) 0.0012(6)
O29D 0.0367(7) 0.0400(7) 0.0338(7) -0.0151(6) -0.0109(6) -0.0004(6)
O33D 0.0417(8) 0.0449(8) 0.0302(7) -0.0077(6) 0.0004(6) 0.0060(6)
O36D 0.0385(8) 0.0447(8) 0.0388(8) -0.0181(6) -0.0057(6) 0.0026(6)
O40D 0.0564(10) 0.0350(8) 0.0466(9) -0.0086(7) -0.0114(7) -0.0013(7)
O2W 0.0592(11) 0.0537(10) 0.0551(11) -0.0158(9) -0.0055(9) -0.0059(8)
O3W 0.0385(7) 0.0329(7) 0.0316(7) -0.0119(6) -0.0042(6) -0.0026(6)
O1W 0.0518(10) 0.0550(10) 0.0567(11) -0.0170(9) -0.0052(8) -0.0045(8)
O4W 0.0401(8) 0.0386(7) 0.0310(7) -0.0132(6) -0.0067(6) -0.0015(6)
C1S 0.069(2) 0.122(3) 0.101(3) -0.065(3) 0.0014(19) -0.018(2)
Cl2S 0.0987(8) 0.1532(11) 0.0895(7) -0.0022(7) -0.0118(6) -0.0263(7)
Cl3S 0.0654(5) 0.0895(6) 0.1321(8) -0.0517(6) -0.0161(5) -0.0074(4)

loop_
_atom_type_symbol
_atom_type_description
_atom_type_scat_dispersion_real
_atom_type_scat_dispersion_imag
_atom_type_scat_source
C C 0.0181 0.0091 'International Tables Vol C Tables 4.2.6.8 and 6.1.1.4'
H H 0.0000 0.0000 'International Tables Vol C Tables 4.2.6.8 and 6.1.1.4'
Cl Cl 0.3639 0.7018 'International Tables Vol C Tables 4.2.6.8 and 6.1.1.4'
N N 0.0311 0.0180 'International Tables Vol C Tables 4.2.6.8 and 6.1.1.4'
O O 0.0492 0.0322 'International Tables Vol C Tables 4.2.6.8 and 6.1.1.4'

loop_
_citation_id
_citation_doi
_citation_year
1 10.1039/C5SC03301B 2016

loop_
_geom_angle_atom_site_label_1
_geom_angle_atom_site_label_2
_geom_angle_atom_site_label_3
_geom_angle
C47 C1 C46 121.0(2)
C47 C1 H1 119.5
C46 C1 H1 119.5
C3 C2 C15 120.55(19)
C3 C2 N1 119.91(18)
C15 C2 N1 119.49(18)
C4 C3 C2 121.0(2)
C4 C3 H3 119.5
C2 C3 H3 119.5
C3 C4 C5 121.09(19)
C3 C4 H4 119.5
C5 C4 H4 119.5
C4 C5 C16 118.55(18)
C4 C5 C6 122.58(19)
C16 C5 C6 118.87(19)
C7 C6 C5 121.28(19)
C7 C6 H6 119.4
C5 C6 H6 119.4
C6 C7 C8 121.33(19)
C6 C7 H7 119.3
C8 C7 H7 119.3
C9 C8 C17 119.26(19)
C9 C8 C7 121.93(19)
C17 C8 C7 118.81(19)
C10 C9 C8 120.9(2)
C10 C9 H9 119.5
C8 C9 H9 119.5
C9 C10 C11 120.6(2)
C9 C10 H10 119.7
C11 C10 H10 119.7
C10 C11 C12 120.5(2)
C10 C11 H11 119.7
C12 C11 H11 119.7
C11 C12 C17 119.03(19)
C11 C12 C13 122.86(19)
C17 C12 C13 118.10(18)
C14 C13 C12 121.90(19)
C14 C13 H13 119.0
C12 C13 H13 119.0
C13 C14 C15 121.47(18)
C13 C14 H14 119.3
C15 C14 H14 119.3
C2 C15 C16 118.34(18)
C2 C15 C14 123.44(18)
C16 C15 C14 118.21(18)
C5 C16 C17 119.63(18)
C5 C16 C15 120.46(18)
C17 C16 C15 119.90(17)
C8 C17 C12 119.58(18)
C8 C17 C16 120.08(18)
C12 C17 C16 120.34(18)
O19 C18 N1 125.5(2)
O19 C18 C20 120.25(18)
N1 C18 C20 114.21(18)
O21 C20 C38 113.64(18)
O21 C20 C18 107.24(17)
C38 C20 C18 109.61(17)
O21 C20 H20 108.7
C38 C20 H20 108.7
C18 C20 H20 108.7
O21 C22 C23 107.4(2)
O21 C22 H22C 110.2
C23 C22 H22C 110.2
O21 C22 H22D 110.2
C23 C22 H22D 110.2
H22C C22 H22D 108.5
O24 C23 C22 109.5(2)
O24 C23 H23C 109.8
C22 C23 H23C 109.8
O24 C23 H23D 109.8
C22 C23 H23D 109.8
H23C C23 H23D 108.2
O24 C25 C26 108.3(2)
O24 C25 H25C 110.0
C26 C25 H25C 110.0
O24 C25 H25D 110.0
C26 C25 H25D 110.0
H25C C25 H25D 108.4
O27 C26 C25 109.2(2)
O27 C26 H26C 109.8
C25 C26 H26C 109.8
O27 C26 H26D 109.8
C25 C26 H26D 109.8
H26C C26 H26D 108.3
C29 C28 O27 126.8(3)
C29 C28 C30 122.9(3)
O27 C28 C30 110.26(19)
C28 C29 H29A 120.0
C28 C29 H29B 120.0
H29A C29 H29B 120.0
O31 C30 C28 113.2(2)
O31 C30 C40 106.83(18)
C28 C30 C40 111.0(2)
O31 C30 H30 108.5
C28 C30 H30 108.5
C40 C30 H30 108.5
O31 C32 C33 106.86(17)
O31 C32 H32C 110.4
C33 C32 H32C 110.3
O31 C32 H32D 110.3
C33 C32 H32D 110.4
H32C C32 H32D 108.6
O34 C33 C32 114.29(18)
O34 C33 H33C 108.7
C32 C33 H33C 108.7
O34 C33 H33D 108.7
C32 C33 H33D 108.7
H33C C33 H33D 107.6
O34 C35 C36 109.65(18)
O34 C35 H35C 109.7
C36 C35 H35C 109.7
O34 C35 H35D 109.7
C36 C35 H35D 109.7
H35C C35 H35D 108.2
O37 C36 C35 108.89(19)
O37 C36 H36C 109.9
C35 C36 H36C 109.9
O37 C36 H36D 109.9
C35 C36 H36D 109.9
H36C C36 H36D 108.3
C39 C38 O37 127.1(2)
C39 C38 C20 122.9(2)
O37 C38 C20 109.91(17)
C38 C39 H39A 120.0
C38 C39 H39B 120.0
H39A C39 H39B 120.0
O41 C40 N42 125.9(2)
O41 C40 C30 119.9(2)
N42 C40 C30 114.2(2)
C44 C43 C55 120.8(2)
C44 C43 N42 120.2(2)
C55 C43 N42 118.86(19)
C45 C44 C43 120.7(2)
C45 C44 H44 119.6
C43 C44 H44 119.6
C44 C45 C46 121.5(2)
C44 C45 H45 119.3
C46 C45 H45 119.3
C45 C46 C56 118.4(2)
C45 C46 C1 122.8(2)
C56 C46 C1 118.8(2)
C1 C47 C48 122.4(2)
C1 C47 H47 118.8
C48 C47 H47 118.8
C49 C48 C57 119.0(3)
C49 C48 C47 123.0(2)
C57 C48 C47 118.0(2)
C50 C49 C48 120.8(3)
C50 C49 H49 119.6
C48 C49 H49 119.6
C49 C50 C51 121.2(3)
C49 C50 H50 119.4
C51 C50 H50 119.4
C50 C51 C52 120.4(3)
C50 C51 H51 119.8
C52 C51 H51 119.8
C57 C52 C51 118.8(2)
C57 C52 C53 119.1(2)
C51 C52 C53 122.2(2)
C54 C53 C52 121.2(2)
C54 C53 H53 119.4
C52 C53 H53 119.4
C53 C54 C55 121.3(2)
C53 C54 H54 119.4
C55 C54 H54 119.4
C43 C55 C56 118.51(19)
C43 C55 C54 123.5(2)
C56 C55 C54 118.02(19)
C57 C56 C55 120.4(2)
C57 C56 C46 119.6(2)
C55 C56 C46 120.0(2)
C52 C57 C56 120.0(2)
C52 C57 C48 119.9(2)
C56 C57 C48 120.1(2)
C18 N1 C2 124.38(18)
C18 N1 H1A 117.8
C2 N1 H1A 117.8
C40 N42 C43 126.36(19)
C40 N42 H42 116.8
C43 N42 H42 116.8
C20 O21 C22 114.57(17)
C23 O24 C25 110.9(2)
C28 O27 C26 116.5(2)
C30 O31 C32 115.11(17)
C35 O34 C33 113.40(16)
C38 O37 C36 117.25(17)
C3B C2B C15B 120.2(2)
C3B C2B N1B 120.59(19)
C15B C2B N1B 119.14(18)
C4B C3B C2B 120.6(2)
C4B C3B H3B 119.7
C2B C3B H3B 119.7
C3B C4B C5B 121.4(2)
C3B C4B H4B 119.3
C5B C4B H4B 119.3
C4B C5B C16B 118.4(2)
C4B C5B C6B 122.9(2)
C16B C5B C6B 118.7(2)
C7B C6B C5B 121.6(2)
C7B C6B H6B 119.2
C5B C6B H6B 119.2
C6B C7B C8B 121.3(2)
C6B C7B H7B 119.4
C8B C7B H7B 119.4
C9B C8B C17B 119.2(2)
C9B C8B C7B 122.3(2)
C17B C8B C7B 118.5(2)
C10B C9B C8B 121.1(2)
C10B C9B H9B 119.4
C8B C9B H9B 119.4
C9B C10B C11B 120.3(2)
C9B C10B H10B 119.8
C11B C10B H10B 119.8
C10B C11B C12B 120.8(2)
C10B C11B H11B 119.6
C12B C11B H11B 119.6
C11B C12B C17B 119.32(19)
C11B C12B C13B 122.60(19)
C17B C12B C13B 118.08(18)
C14B C13B C12B 121.94(19)
C14B C13B H13B 119.0
C12B C13B H13B 119.0
C13B C14B C15B 121.27(19)
C13B C14B H14B 119.4
C15B C14B H14B 119.4
C2B C15B C16B 118.82(18)
C2B C15B C14B 122.93(19)
C16B C15B C14B 118.25(18)
C15B C16B C5B 120.44(19)
C15B C16B C17B 119.83(18)
C5B C16B C17B 119.72(19)
C12B C17B C16B 120.49(18)
C12B C17B C8B 119.30(19)
C16B C17B C8B 120.19(19)
O19B C18B N1B 124.9(2)
O19B C18B C20B 119.8(2)
N1B C18B C20B 115.24(19)
O21B C20B C38B 113.81(19)
O21B C20B C18B 107.67(17)
C38B C20B C18B 110.23(17)
O21B C20B H20B 108.3
C38B C20B H20B 108.3
C18B C20B H20B 108.3
O21B C22B C23B 108.02(19)
O21B C22B H22E 110.1
C23B C22B H22E 110.1
O21B C22B H22F 110.1
C23B C22B H22F 110.1
H22E C22B H22F 108.4
O24B C23B C22B 109.11(18)
O24B C23B H23E 109.9
C22B C23B H23E 109.9
O24B C23B H23F 109.9
C22B C23B H23F 109.9
H23E C23B H23F 108.3
O24B C25B C26B 109.51(19)
O24B C25B H25E 109.8
C26B C25B H25E 109.8
O24B C25B H25F 109.8
C26B C25B H25F 109.8
H25E C25B H25F 108.2
O27B C26B C25B 109.10(19)
O27B C26B H26E 109.9
C25B C26B H26E 109.9
O27B C26B H26F 109.9
C25B C26B H26F 109.9
H26E C26B H26F 108.3
C29B C28B O27B 126.7(2)
C29B C28B C30B 123.2(2)
O27B C28B C30B 110.13(18)
C28B C29B H29D 120.0
C28B C29B H29E 120.0
H29D C29B H29E 120.0
O31B C30B C28B 112.97(17)
O31B C30B C40B 107.15(17)
C28B C30B C40B 110.97(17)
O31B C30B H30B 108.5
C28B C30B H30B 108.5
C40B C30B H30B 108.5
O31B C32B C33B 107.39(18)
O31B C32B H32E 110.2
C33B C32B H32E 110.2
O31B C32B H32F 110.2
C33B C32B H32F 110.2
H32E C32B H32F 108.5
O34B C33B C32B 114.70(18)
O34B C33B H33E 108.6
C32B C33B H33E 108.6
O34B C33B H33F 108.6
C32B C33B H33F 108.6
H33E C33B H33F 107.6
O34B C35B C36B 109.53(19)
O34B C35B H35E 109.8
C36B C35B H35E 109.8
O34B C35B H35F 109.8
C36B C35B H35F 109.8
H35E C35B H35F 108.2
O37B C36B C35B 108.74(19)
O37B C36B H36E 109.9
C35B C36B H36E 109.9
O37B C36B H36F 109.9
C35B C36B H36F 109.9
H36E C36B H36F 108.3
C39B C38B O37B 126.4(2)
C39B C38B C20B 123.2(2)
O37B C38B C20B 110.35(17)
C38B C39B H39C 120.0
C38B C39B H39D 120.0
H39C C39B H39D 120.0
O41B C40B N42B 125.7(2)
O41B C40B C30B 120.4(2)
N42B C40B C30B 113.89(18)
C44B C43B C55B 120.3(2)
C44B C43B N42B 121.5(2)
C55B C43B N42B 118.0(2)
C43B C44B C45B 120.2(2)
C43B C44B H44B 119.9
C45B C44B H44B 119.9
C44B C45B C46B 121.5(2)
C44B C45B H45B 119.3
C46B C45B H45B 119.3
C45B C46B C56B 118.5(2)
C45B C46B C270 123.7(2)
C56B C46B C270 117.8(3)
C270 C47B C48B 122.1(2)
C270 C47B H47B 118.9
C48B C47B H47B 118.9
C47B C48B C49B 123.3(3)
C47B C48B C57B 118.6(3)
C49B C48B C57B 118.2(3)
C50B C49B C48B 121.8(3)
C50B C49B H49B 119.1
C48B C49B H49B 119.1
C49B C50B C51B 120.2(3)
C49B C50B H50B 119.9
C51B C50B H50B 119.9
C50B C51B C52B 121.3(3)
C50B C51B H51B 119.4
C52B C51B H51B 119.4
C51B C52B C57B 119.2(3)
C51B C52B C53B 122.2(3)
C57B C52B C53B 118.6(2)
C54B C53B C52B 121.5(2)
C54B C53B H53B 119.2
C52B C53B H53B 119.2
C53B C54B C55B 121.7(2)
C53B C54B H54B 119.1
C55B C54B H54B 119.1
C43B C55B C56B 119.2(2)
C43B C55B C54B 122.7(2)
C56B C55B C54B 118.1(2)
C46B C56B C55B 120.3(2)
C46B C56B C57B 120.4(2)
C55B C56B C57B 119.3(2)
C52B C57B C48B 119.3(2)
C52B C57B C56B 120.7(2)
C48B C57B C56B 120.0(3)
C47B C270 C46B 121.1(3)
C47B C270 H270 119.4
C46B C270 H270 119.4
C18B N1B C2B 124.47(19)
C18B N1B H1B 117.8
C2B N1B H1B 117.8
C40B N42B C43B 126.55(19)
C40B N42B H42B 116.7
C43B N42B H42B 116.7
C20B O21B C22B 114.76(17)
C25B O24B C23B 111.61(17)
C28B O27B C26B 115.80(18)
C30B O31B C32B 115.62(16)
C35B O34B C33B 113.15(17)
C38B O37B C36B 116.99(17)
C3C C2C C15C 120.81(18)
C3C C2C N1C 119.59(18)
C15C C2C N1C 119.57(17)
C4C C3C C2C 120.6(2)
C4C C3C H3C 119.7
C2C C3C H3C 119.7
C3C C4C C5C 121.06(19)
C3C C4C H4C 119.5
C5C C4C H4C 119.5
C4C C5C C16C 118.89(18)
C4C C5C C6C 122.5(2)
C16C C5C C6C 118.6(2)
C7C C6C C5C 121.2(2)
C7C C6C H6C 119.4
C5C C6C H6C 119.4
C6C C7C C8C 121.7(2)
C6C C7C H7C 119.1
C8C C7C H7C 119.1
C9C C8C C031 119.0(2)
C9C C8C C7C 122.5(2)
C031 C8C C7C 118.6(2)
C10C C9C C8C 120.9(2)
C10C C9C H9C 119.5
C8C C9C H9C 119.5
C9C C10C C11C 120.7(3)
C9C C10C H10C 119.7
C11C C10C H10C 119.7
C10C C11C C12C 120.4(3)
C10C C11C H11C 119.8
C12C C11C H11C 119.8
C11C C12C C031 119.4(2)
C11C C12C C13C 122.3(2)
C031 C12C C13C 118.33(19)
C14C C13C C12C 121.50(19)
C14C C13C H13C 119.2
C12C C13C H13C 119.2
C13C C14C C15C 121.78(18)
C13C C14C H14C 119.1
C15C C14C H14C 119.1
C2C C15C C16C 118.50(17)
C2C C15C C14C 123.52(17)
C16C C15C C14C 117.98(17)
C5C C16C C031 120.08(18)
C5C C16C C15C 120.12(19)
C031 C16C C15C 119.80(18)
O18C C17C N1C 125.09(19)
O18C C17C C19C 119.68(18)
N1C C17C C19C 115.21(17)
O38C C19C C20C 113.89(17)
O38C C19C C17C 107.35(16)
C20C C19C C17C 109.83(16)
O38C C19C H19C 108.5
C20C C19C H19C 108.5
C17C C19C H19C 108.6
C21C C20C O22C 126.9(2)
C21C C20C C19C 122.9(2)
O22C C20C C19C 110.14(17)
C20C C21C H21A 120.0
C20C C21C H21B 120.0
H21A C21C H21B 120.0
O22C C23C C24C 108.08(18)
O22C C23C H23A 110.1
C24C C23C H23A 110.1
O22C C23C H23B 110.1
C24C C23C H23B 110.1
H23A C23C H23B 108.4
O25C C24C C23C 109.60(18)
O25C C24C H24C 109.8
C23C C24C H24C 109.8
O25C C24C H24D 109.8
C23C C24C H24D 109.8
H24C C24C H24D 108.2
O25C C26C C27C 114.30(18)
O25C C26C H26A 108.7
C27C C26C H26A 108.7
O25C C26C H26B 108.7
C27C C26C H26B 108.7
H26A C26C H26B 107.6
O28C C27C C26C 107.43(19)
O28C C27C H27C 110.2
C26C C27C H27C 110.2
O28C C27C H27D 110.2
C26C C27C H27D 110.2
H27C C27C H27D 108.5
O28C C29C C30C 113.09(19)
O28C C29C C39C 106.87(17)
C30C C29C C39C 112.40(18)
O28C C29C H29C 108.1
C30C C29C H29C 108.1
C39C C29C H29C 108.1
C31C C30C O32C 126.0(2)
C31C C30C C29C 123.3(2)
O32C C30C C29C 110.71(17)
C12C C031 C16C 120.57(18)
C12C C031 C8C 119.6(2)
C16C C031 C8C 119.8(2)
C30C C31C H31A 120.0
C30C C31C H31B 120.0
H31A C31C H31B 120.0
O32C C33C C34C 109.15(17)
O32C C33C H33A 109.9
C34C C33C H33A 109.9
O32C C33C H33B 109.9
C34C C33C H33B 109.9
H33A C33C H33B 108.3
O35C C34C C33C 109.84(17)
O35C C34C H34C 109.7
C33C C34C H34C 109.7
O35C C34C H34D 109.7
C33C C34C H34D 109.7
H34C C34C H34D 108.2
O35C C36C C37C 109.04(16)
O35C C36C H36A 109.9
C37C C36C H36A 109.9
O35C C36C H36B 109.9
C37C C36C H36B 109.9
H36A C36C H36B 108.3
O38C C37C C36C 107.09(17)
O38C C37C H37C 110.3
C36C C37C H37C 110.3
O38C C37C H37D 110.3
C36C C37C H37D 110.3
H37C C37C H37D 108.6
O40C C39C N41C 125.1(2)
O40C C39C C29C 120.6(2)
N41C C39C C29C 114.31(18)
C43C C42C C55C 120.25(19)
C43C C42C N41C 120.12(19)
C55C C42C N41C 119.53(18)
C44C C43C C42C 120.4(2)
C44C C43C H43C 119.8
C42C C43C H43C 119.8
C43C C44C C45C 121.8(2)
C43C C44C H44C 119.1
C45C C44C H44C 119.1
C44C C45C C56C 118.6(2)
C44C C45C C46C 122.7(2)
C56C C45C C46C 118.7(2)
C47C C46C C45C 121.4(2)
C47C C46C H46C 119.3
C45C C46C H46C 119.3
C46C C47C C48C 121.3(2)
C46C C47C H47C 119.3
C48C C47C H47C 119.3
C49C C48C C57C 119.0(2)
C49C C48C C47C 122.3(2)
C57C C48C C47C 118.8(2)
C50C C49C C48C 120.7(2)
C50C C49C H49C 119.7
C48C C49C H49C 119.7
C49C C50C C51C 120.9(2)
C49C C50C H50C 119.5
C51C C50C H50C 119.5
C50C C51C C52C 120.6(2)
C50C C51C H51C 119.7
C52C C51C H51C 119.7
C51C C52C C57C 119.1(2)
C51C C52C C53C 122.4(2)
C57C C52C C53C 118.49(19)
C54C C53C C52C 121.4(2)
C54C C53C H53C 119.3
C52C C53C H53C 119.3
C53C C54C C55C 121.54(19)
C53C C54C H54C 119.2
C55C C54C H54C 119.2
C42C C55C C56C 118.82(18)
C42C C55C C54C 122.97(18)
C56C C55C C54C 118.20(18)
C45C C56C C57C 119.77(19)
C45C C56C C55C 120.23(19)
C57C C56C C55C 119.99(18)
C52C C57C C48C 119.8(2)
C52C C57C C56C 120.25(19)
C48C C57C C56C 119.96(19)
C17C N1C C2C 123.72(16)
C17C N1C H1C 118.1
C2C N1C H1C 118.1
C39C N41C C42C 124.90(18)
C39C N41C H41C 117.5
C42C N41C H41C 117.5
C20C O22C C23C 117.78(16)
C24C O25C C26C 112.77(17)
C27C O28C C29C 115.85(17)
C30C O32C C33C 115.98(16)
C36C O35C C34C 110.77(15)
C19C O38C C37C 114.13(15)
C3D C2D C15D 120.8(2)
C3D C2D N1D 120.0(2)
C15D C2D N1D 119.06(18)
C4D C3D C2D 120.1(2)
C4D C3D H3D 120.0
C2D C3D H3D 120.0
C3D C4D C5D 121.4(2)
C3D C4D H4D 119.3
C5D C4D H4D 119.3
C4D C5D C16D 119.0(2)
C4D C5D C6D 122.4(2)
C16D C5D C6D 118.6(2)
C7D C6D C5D 121.2(2)
C7D C6D H6D 119.4
C5D C6D H6D 119.4
C6D C7D C8D 121.8(2)
C6D C7D H7D 119.1
C8D C7D H7D 119.1
C9D C8D C17D 118.7(3)
C9D C8D C7D 122.8(2)
C17D C8D C7D 118.5(2)
C10D C9D C8D 121.2(3)
C10D C9D H9D 119.4
C8D C9D H9D 119.4
C11D C10D C9D 120.6(3)
C11D C10D H10D 119.7
C9D C10D H10D 119.7
C10D C11D C12D 120.8(3)
C10D C11D H11D 119.6
C12D C11D H11D 119.6
C11D C12D C17D 118.9(2)
C11D C12D C13D 122.5(2)
C17D C12D C13D 118.6(2)
C14D C13D C12D 121.5(2)
C14D C13D H13D 119.3
C12D C13D H13D 119.3
C13D C14D C15D 121.7(2)
C13D C14D H14D 119.1
C15D C14D H14D 119.1
C2D C15D C16D 118.67(18)
C2D C15D C14D 123.41(19)
C16D C15D C14D 117.92(19)
C5D C16D C17D 120.1(2)
C5D C16D C15D 120.0(2)
C17D C16D C15D 119.94(19)
C12D C17D C8D 119.9(2)
C12D C17D C16D 120.3(2)
C8D C17D C16D 119.8(2)
O19D C18D N1D 125.3(2)
O19D C18D C20D 120.2(2)
N1D C18D C20D 114.46(18)
O39D C20D C21D 113.15(17)
O39D C20D C18D 106.75(17)
C21D C20D C18D 112.88(19)
O39D C20D H20D 108.0
C21D C20D H20D 108.0
C18D C20D H20D 108.0
C22D C21D O23D 126.7(2)
C22D C21D C20D 122.3(2)
O23D C21D C20D 111.05(18)
C21D C22D H22A 120.0
C21D C22D H22B 120.0
H22A C22D H22B 120.0
O23D C24D C25D 109.48(18)
O23D C24D H24A 109.8
C25D C24D H24A 109.8
O23D C24D H24B 109.8
C25D C24D H24B 109.8
H24A C24D H24B 108.2
O26D C25D C24D 109.61(19)
O26D C25D H25A 109.7
C24D C25D H25A 109.7
O26D C25D H25B 109.7
C24D C25D H25B 109.7
H25A C25D H25B 108.2
O26D C27D C28D 108.60(18)
O26D C27D H27A 110.0
C28D C27D H27A 110.0
O26D C27D H27B 110.0
C28D C27D H27B 110.0
H27A C27D H27B 108.4
O29D C28D C27D 107.94(17)
O29D C28D H28A 110.1
C27D C28D H28A 110.1
O29D C28D H28B 110.1
C27D C28D H28B 110.1
H28A C28D H28B 108.4
O29D C30D C31D 113.20(17)
O29D C30D C39D 108.67(16)
C31D C30D C39D 109.35(17)
O29D C30D H30D 108.5
C31D C30D H30D 108.5
C39D C30D H30D 108.5
C32D C31D O33D 126.7(2)
C32D C31D C30D 123.2(2)
O33D C31D C30D 110.04(17)
C31D C32D H32A 120.0
C31D C32D H32B 120.0
H32A C32D H32B 120.0
O33D C34D C35D 108.50(18)
O33D C34D H34A 110.0
C35D C34D H34A 110.0
O33D C34D H34B 110.0
C35D C34D H34B 110.0
H34A C34D H34B 108.4
O36D C35D C34D 109.62(18)
O36D C35D H35A 109.7
C34D C35D H35A 109.7
O36D C35D H35B 109.7
C34D C35D H35B 109.7
H35A C35D H35B 108.2
O36D C37D C38D 114.05(18)
O36D C37D H37A 108.7
C38D C37D H37A 108.7
O36D C37D H37B 108.7
C38D C37D H37B 108.7
H37A C37D H37B 107.6
O39D C38D C37D 106.57(19)
O39D C38D H38A 110.4
C37D C38D H38A 110.4
O39D C38D H38B 110.4
C37D C38D H38B 110.4
H38A C38D H38B 108.6
O40D C39D N41D 125.3(2)
O40D C39D C30D 119.90(18)
N41D C39D C30D 114.78(17)
C43D C42D C55D 120.72(19)
C43D C42D N41D 119.26(19)
C55D C42D N41D 119.97(18)
C44D C43D C42D 120.7(2)
C44D C43D H43D 119.6
C42D C43D H43D 119.6
C43D C44D C45D 121.0(2)
C43D C44D H44D 119.5
C45D C44D H44D 119.5
C44D C45D C56D 118.89(19)
C44D C45D C46D 122.3(2)
C56D C45D C46D 118.8(2)
C47D C46D C45D 121.2(2)
C47D C46D H46D 119.4
C45D C46D H46D 119.4
C46D C47D C48D 121.4(2)
C46D C47D H47D 119.3
C48D C47D H47D 119.3
C49D C48D C57D 119.2(2)
C49D C48D C47D 121.8(2)
C57D C48D C47D 119.0(2)
C50D C49D C48D 120.8(2)
C50D C49D H49D 119.6
C48D C49D H49D 119.6
C49D C50D C51D 120.5(2)
C49D C50D H50D 119.7
C51D C50D H50D 119.7
C50D C51D C52D 121.0(2)
C50D C51D H51D 119.5
C52D C51D H51D 119.5
C51D C52D C57D 119.0(2)
C51D C52D C53D 123.2(2)
C57D C52D C53D 117.78(19)
C54D C53D C52D 122.0(2)
C54D C53D H53D 119.0
C52D C53D H53D 119.0
C53D C54D C55D 121.53(19)
C53D C54D H54D 119.2
C55D C54D H54D 119.2
C42D C55D C56D 118.34(18)
C42D C55D C54D 123.52(18)
C56D C55D C54D 118.13(18)
C57D C56D C45D 119.77(18)
C57D C56D C55D 119.91(18)
C45D C56D C55D 120.32(19)
C56D C57D C48D 119.9(2)
C56D C57D C52D 120.62(18)
C48D C57D C52D 119.5(2)
C18D N1D C2D 125.45(17)
C18D N1D H1D 117.3
C2D N1D H1D 117.3
C39D N41D C42D 123.48(17)
C39D N41D H41D 118.3
C42D N41D H41D 118.3
C21D O23D C24D 115.88(17)
C25D O26D C27D 111.65(17)
C20D O39D C38D 115.93(17)
C30D O29D C28D 112.82(16)
C31D O33D C34D 117.37(17)
C35D O36D C37D 113.56(16)
H2WA O2W H2WB 109.5
H3WA O3W H3WB 104.0
H1WA O1W H1WB 109.5
H4WA O4W H4WB 104.2
Cl2S C1S Cl3S 112.3(2)
Cl2S C1S H1SA 109.1
Cl3S C1S H1SA 109.1
Cl2S C1S H1SB 109.1
Cl3S C1S H1SB 109.1
H1SA C1S H1SB 107.9

loop_
_geom_bond_atom_site_label_1
_geom_bond_atom_site_label_2
_geom_bond_distance
C1 C47 1.341(4)
C1 C46 1.433(3)
C1 H1 0.9500
C2 C3 1.390(3)
C2 C15 1.404(3)
C2 N1 1.421(3)
C3 C4 1.380(3)
C3 H3 0.9500
C4 C5 1.395(3)
C4 H4 0.9500
C5 C16 1.423(3)
C5 C6 1.437(3)
C6 C7 1.347(3)
C6 H6 0.9500
C7 C8 1.435(3)
C7 H7 0.9500
C8 C9 1.390(3)
C8 C17 1.420(3)
C9 C10 1.383(3)
C9 H9 0.9500
C10 C11 1.386(3)
C10 H10 0.9500
C11 C12 1.401(3)
C11 H11 0.9500
C12 C17 1.424(3)
C12 C13 1.432(3)
C13 C14 1.348(3)
C13 H13 0.9500
C14 C15 1.437(3)
C14 H14 0.9500
C15 C16 1.428(3)
C16 C17 1.424(3)
C18 O19 1.223(3)
C18 N1 1.352(3)
C18 C20 1.534(3)
C20 O21 1.414(3)
C20 C38 1.523(3)
C20 H20 1.0000
C22 O21 1.423(3)
C22 C23 1.496(4)
C22 H22C 0.9900
C22 H22D 0.9900
C23 O24 1.403(3)
C23 H23C 0.9900
C23 H23D 0.9900
C25 O24 1.443(3)
C25 C26 1.481(4)
C25 H25C 0.9900
C25 H25D 0.9900
C26 O27 1.426(3)
C26 H26C 0.9900
C26 H26D 0.9900
C28 C29 1.328(4)
C28 O27 1.363(3)
C28 C30 1.503(4)
C29 H29A 0.9500
C29 H29B 0.9500
C30 O31 1.425(3)
C30 C40 1.539(3)
C30 H30 1.0000
C32 O31 1.430(3)
C32 C33 1.500(3)
C32 H32C 0.9900
C32 H32D 0.9900
C33 O34 1.437(3)
C33 H33C 0.9900
C33 H33D 0.9900
C35 O34 1.425(3)
C35 C36 1.494(3)
C35 H35C 0.9900
C35 H35D 0.9900
C36 O37 1.423(3)
C36 H36C 0.9900
C36 H36D 0.9900
C38 C39 1.321(3)
C38 O37 1.362(3)
C39 H39A 0.9500
C39 H39B 0.9500
C40 O41 1.220(3)
C40 N42 1.333(3)
C43 C44 1.388(3)
C43 C55 1.400(3)
C43 N42 1.418(3)
C44 C45 1.371(4)
C44 H44 0.9500
C45 C46 1.394(4)
C45 H45 0.9500
C46 C56 1.432(3)
C47 C48 1.431(4)
C47 H47 0.9500
C48 C49 1.389(4)
C48 C57 1.430(3)
C49 C50 1.376(5)
C49 H49 0.9500
C50 C51 1.378(4)
C50 H50 0.9500
C51 C52 1.411(3)
C51 H51 0.9500
C52 C57 1.409(3)
C52 C53 1.424(3)
C53 C54 1.363(3)
C53 H53 0.9500
C54 C55 1.434(3)
C54 H54 0.9500
C55 C56 1.423(3)
C56 C57 1.422(3)
N1 H1A 0.8800
N42 H42 0.8800
C2B C3B 1.398(3)
C2B C15B 1.405(3)
C2B N1B 1.420(3)
C3B C4B 1.378(3)
C3B H3B 0.9500
C4B C5B 1.396(3)
C4B H4B 0.9500
C5B C16B 1.424(3)
C5B C6B 1.436(3)
C6B C7B 1.350(4)
C6B H6B 0.9500
C7B C8B 1.436(3)
C7B H7B 0.9500
C8B C9B 1.396(3)
C8B C17B 1.427(3)
C9B C10B 1.378(4)
C9B H9B 0.9500
C10B C11B 1.391(3)
C10B H10B 0.9500
C11B C12B 1.397(3)
C11B H11B 0.9500
C12B C17B 1.418(3)
C12B C13B 1.429(3)
C13B C14B 1.347(3)
C13B H13B 0.9500
C14B C15B 1.442(3)
C14B H14B 0.9500
C15B C16B 1.420(3)
C16B C17B 1.425(3)
C18B O19B 1.223(3)
C18B N1B 1.348(3)
C18B C20B 1.533(3)
C20B O21B 1.413(3)
C20B C38B 1.518(3)
C20B H20B 1.0000
C22B O21B 1.430(3)
C22B C23B 1.500(3)
C22B H22E 0.9900
C22B H22F 0.9900
C23B O24B 1.424(3)
C23B H23E 0.9900
C23B H23F 0.9900
C25B O24B 1.420(3)
C25B C26B 1.501(3)
C25B H25E 0.9900
C25B H25F 0.9900
C26B O27B 1.432(3)
C26B H26E 0.9900
C26B H26F 0.9900
C28B C29B 1.322(3)
C28B O27B 1.366(3)
C28B C30B 1.510(3)
C29B H29D 0.9500
C29B H29E 0.9500
C30B O31B 1.423(2)
C30B C40B 1.531(3)
C30B H30B 1.0000
C32B O31B 1.426(3)
C32B C33B 1.506(3)
C32B H32E 0.9900
C32B H32F 0.9900
C33B O34B 1.428(3)
C33B H33E 0.9900
C33B H33F 0.9900
C35B O34B 1.426(3)
C35B C36B 1.497(3)
C35B H35E 0.9900
C35B H35F 0.9900
C36B O37B 1.426(3)
C36B H36E 0.9900
C36B H36F 0.9900
C38B C39B 1.326(3)
C38B O37B 1.364(3)
C39B H39C 0.9500
C39B H39D 0.9500
C40B O41B 1.214(3)
C40B N42B 1.336(3)
C43B C44B 1.390(3)
C43B C55B 1.399(3)
C43B N42B 1.421(3)
C44B C45B 1.392(4)
C44B H44B 0.9500
C45B C46B 1.393(4)
C45B H45B 0.9500
C46B C56B 1.413(3)
C46B C270 1.449(4)
C47B C270 1.353(5)
C47B C48B 1.411(5)
C47B H47B 0.9500
C48B C49B 1.416(5)
C48B C57B 1.420(3)
C49B C50B 1.363(6)
C49B H49B 0.9500
C50B C51B 1.365(5)
C50B H50B 0.9500
C51B C52B 1.407(4)
C51B H51B 0.9500
C52B C57B 1.412(4)
C52B C53B 1.419(4)
C53B C54B 1.346(3)
C53B H53B 0.9500
C54B C55B 1.440(3)
C54B H54B 0.9500
C55B C56B 1.423(3)
C56B C57B 1.429(3)
C270 H270 0.9500
N1B H1B 0.8800
N42B H42B 0.8800
C2C C3C 1.390(3)
C2C C15C 1.396(3)
C2C N1C 1.427(2)
C3C C4C 1.381(3)
C3C H3C 0.9500
C4C C5C 1.395(3)
C4C H4C 0.9500
C5C C16C 1.416(3)
C5C C6C 1.441(3)
C6C C7C 1.341(4)
C6C H6C 0.9500
C7C C8C 1.428(4)
C7C H7C 0.9500
C8C C9C 1.398(4)
C8C C031 1.424(3)
C9C C10C 1.380(4)
C9C H9C 0.9500
C10C C11C 1.386(4)
C10C H10C 0.9500
C11C C12C 1.402(3)
C11C H11C 0.9500
C12C C031 1.415(3)
C12C C13C 1.438(3)
C13C C14C 1.343(3)
C13C H13C 0.9500
C14C C15C 1.439(3)
C14C H14C 0.9500
C15C C16C 1.432(3)
C16C C031 1.421(3)
C17C O18C 1.222(2)
C17C N1C 1.345(3)
C17C C19C 1.537(3)
C19C O38C 1.413(2)
C19C C20C 1.519(3)
C19C H19C 1.0000
C20C C21C 1.330(3)
C20C O22C 1.354(2)
C21C H21A 0.9500
C21C H21B 0.9500
C23C O22C 1.427(2)
C23C C24C 1.498(3)
C23C H23A 0.9900
C23C H23B 0.9900
C24C O25C 1.416(3)
C24C H24C 0.9900
C24C H24D 0.9900
C26C O25C 1.435(3)
C26C C27C 1.509(4)
C26C H26A 0.9900
C26C H26B 0.9900
C27C O28C 1.421(3)
C27C H27C 0.9900
C27C H27D 0.9900
C29C O28C 1.423(3)
C29C C30C 1.513(3)
C29C C39C 1.532(3)
C29C H29C 1.0000
C30C C31C 1.321(3)
C30C O32C 1.361(3)
C31C H31A 0.9500
C31C H31B 0.9500
C33C O32C 1.437(2)
C33C C34C 1.494(3)
C33C H33A 0.9900
C33C H33B 0.9900
C34C O35C 1.424(3)
C34C H34C 0.9900
C34C H34D 0.9900
C36C O35C 1.424(2)
C36C C37C 1.501(3)
C36C H36A 0.9900
C36C H36B 0.9900
C37C O38C 1.433(2)
C37C H37C 0.9900
C37C H37D 0.9900
C39C O40C 1.220(3)
C39C N41C 1.351(3)
C42C C43C 1.398(3)
C42C C55C 1.404(3)
C42C N41C 1.413(3)
C43C C44C 1.379(3)
C43C H43C 0.9500
C44C C45C 1.390(3)
C44C H44C 0.9500
C45C C56C 1.421(3)
C45C C46C 1.436(3)
C46C C47C 1.348(4)
C46C H46C 0.9500
C47C C48C 1.430(3)
C47C H47C 0.9500
C48C C49C 1.405(3)
C48C C57C 1.423(3)
C49C C50C 1.377(4)
C49C H49C 0.9500
C50C C51C 1.383(4)
C50C H50C 0.9500
C51C C52C 1.405(3)
C51C H51C 0.9500
C52C C57C 1.416(3)
C52C C53C 1.436(3)
C53C C54C 1.350(3)
C53C H53C 0.9500
C54C C55C 1.437(3)
C54C H54C 0.9500
C55C C56C 1.425(3)
C56C C57C 1.425(3)
N1C H1C 0.8800
N41C H41C 0.8800
C2D C3D 1.393(3)
C2D C15D 1.403(3)
C2D N1D 1.418(3)
C3D C4D 1.387(3)
C3D H3D 0.9500
C4D C5D 1.394(3)
C4D H4D 0.9500
C5D C16D 1.417(3)
C5D C6D 1.436(3)
C6D C7D 1.348(4)
C6D H6D 0.9500
C7D C8D 1.426(4)
C7D H7D 0.9500
C8D C9D 1.402(4)
C8D C17D 1.422(3)
C9D C10D 1.383(5)
C9D H9D 0.9500
C10D C11D 1.381(4)
C10D H10D 0.9500
C11D C12D 1.405(3)
C11D H11D 0.9500
C12D C17D 1.422(3)
C12D C13D 1.428(3)
C13D C14D 1.352(3)
C13D H13D 0.9500
C14D C15D 1.441(3)
C14D H14D 0.9500
C15D C16D 1.430(3)
C16D C17D 1.425(3)
C18D O19D 1.219(3)
C18D N1D 1.350(3)
C18D C20D 1.536(3)
C20D O39D 1.423(3)
C20D C21D 1.512(3)
C20D H20D 1.0000
C21D C22D 1.321(3)
C21D O23D 1.363(3)
C22D H22A 0.9500
C22D H22B 0.9500
C24D O23D 1.435(3)
C24D C25D 1.490(3)
C24D H24A 0.9900
C24D H24B 0.9900
C25D O26D 1.417(3)
C25D H25A 0.9900
C25D H25B 0.9900
C27D O26D 1.423(3)
C27D C28D 1.495(3)
C27D H27A 0.9900
C27D H27B 0.9900
C28D O29D 1.424(2)
C28D H28A 0.9900
C28D H28B 0.9900
C30D O29D 1.407(3)
C30D C31D 1.519(3)
C30D C39D 1.532(3)
C30D H30D 1.0000
C31D C32D 1.320(3)
C31D O33D 1.356(3)
C32D H32A 0.9500
C32D H32B 0.9500
C34D O33D 1.425(3)
C34D C35D 1.494(3)
C34D H34A 0.9900
C34D H34B 0.9900
C35D O36D 1.427(3)
C35D H35A 0.9900
C35D H35B 0.9900
C37D O36D 1.433(3)
C37D C38D 1.505(3)
C37D H37A 0.9900
C37D H37B 0.9900
C38D O39D 1.427(3)
C38D H38A 0.9900
C38D H38B 0.9900
C39D O40D 1.221(3)
C39D N41D 1.353(3)
C42D C43D 1.392(3)
C42D C55D 1.402(3)
C42D N41D 1.421(3)
C43D C44D 1.385(3)
C43D H43D 0.9500
C44D C45D 1.392(3)
C44D H44D 0.9500
C45D C56D 1.420(3)
C45D C46D 1.439(3)
C46D C47D 1.347(4)
C46D H46D 0.9500
C47D C48D 1.426(3)
C47D H47D 0.9500
C48D C49D 1.398(3)
C48D C57D 1.423(3)
C49D C50D 1.379(4)
C49D H49D 0.9500
C50D C51D 1.388(4)
C50D H50D 0.9500
C51D C52D 1.392(3)
C51D H51D 0.9500
C52D C57D 1.425(3)
C52D C53D 1.435(3)
C53D C54D 1.348(3)
C53D H53D 0.9500
C54D C55D 1.435(3)
C54D H54D 0.9500
C55D C56D 1.430(3)
C56D C57D 1.420(3)
N1D H1D 0.8800
N41D H41D 0.8800
O2W H2WA 0.8490
O2W H2WB 0.8504
O3W H3WA 0.8990
O3W H3WB 0.8104
O1W H1WA 0.8497
O1W H1WB 0.8503
O4W H4WA 0.8600
O4W H4WB 0.9566
C1S Cl2S 1.728(4)
C1S Cl3S 1.756(4)
C1S H1SA 0.9900
C1S H1SB 0.9900

loop_
_geom_hbond_atom_site_label_D
_geom_hbond_atom_site_label_H
_geom_hbond_atom_site_label_A
_geom_hbond_distance_DH
_geom_hbond_distance_HA
_geom_hbond_distance_DA
_geom_hbond_angle_DHA
N1 H1A O1W 0.88 2.02 2.896(3) 171.6
N42 H42 O1W 0.88 2.04 2.915(3) 172.2
N1B H1B O2W 0.88 2.14 3.007(3) 167.2
N42B H42B O2W 0.88 2.15 3.019(3) 167.7
N1C H1C O3W 0.88 2.03 2.898(2) 170.6
N41C H41C O3W 0.88 2.06 2.932(2) 173.8
N1D H1D O4W 0.88 2.05 2.930(2) 174.4
N41D H41D O4W 0.88 2.07 2.942(2) 174.2
O2W H2WA O34B 0.85 2.19 3.036(2) 172.4
O2W H2WA O31B 0.85 2.54 2.957(2) 111.1
O2W H2WB O24B 0.85 2.03 2.874(2) 175.1
O3W H3WA O25C 0.90 2.13 3.019(2) 169.8
O3W H3WB O35C 0.81 2.06 2.867(2) 178.3
O4W H4WA O26D 0.86 2.11 2.964(2) 172.8
O4W H4WA O29D 0.86 2.55 2.9658(19) 110.6
O4W H4WB O36D 0.96 2.05 2.984(2) 163.9
O4W H4WB O39D 0.96 2.49 2.979(2) 111.6
O1W H1WA O34 0.85 2.22 3.028(2) 159.4
O1W H1WA O31 0.85 2.38 2.914(2) 121.2
O1W H1WB O24 0.85 2.03 2.870(3) 168.1
O1W H1WB O21 0.85 2.55 2.994(2) 113.4
